data_4110153
loop_
_publ_author_name
'V\'ictor Blanco'
'Marcos Chas'
'Dolores Abella'
'Carlos Peinador'
'Jos\'e M. Quintela'

_publ_section_title
;
 Molecular Catenation via Metal-Directed Self-Assembly and
 \p-Donor/\p-Acceptor Interactions: Efficient One-Pot Synthesis,
 Characterization, and Crystal Structures of [3]Catenanes Based on Pd or
 Pt Dinuclear Metallocycles
;
_journal_name_full 'Journal of the American Chemical Society'
_journal_page_first 13978
_journal_page_last 13986
_journal_paper_doi 10.1021/ja074721a
_journal_volume 129
_journal_year 2007
_chemical_formula_sum 'C264 H280 F96 N38 O48 P16 Pt4'
_chemical_formula_weight 7853.14
_chemical_name_systematic
; 
 ? 
;
_space_group_IT_number 9
_symmetry_cell_setting monoclinic
_symmetry_space_group_name_Hall 'C -2yc'
_symmetry_space_group_name_H-M 'C 1 c 1'
_atom_sites_solution_hydrogens geom
_atom_sites_solution_primary direct
_atom_sites_solution_secondary difmap
_audit_creation_method SHELXL-97
_cell_angle_alpha 90.000(5)
_cell_angle_beta 125.982(5)
_cell_angle_gamma 90.000(5)
_cell_formula_units_Z 2
_cell_length_a 38.981(5)
_cell_length_b 21.921(5)
_cell_length_c 24.767(5)
_cell_measurement_reflns_used 15979
_cell_measurement_temperature 293(2)
_cell_measurement_theta_max 44.148
_cell_measurement_theta_min 4.516
_cell_volume 17126(6)
_computing_structure_refinement 'SHELXL-97 (Sheldrick, 1997)'
_computing_structure_solution 'SHELXS-97 (Sheldrick, 1990)'
_diffrn_ambient_temperature 293(2)
_diffrn_measured_fraction_theta_full 0.989
_diffrn_measured_fraction_theta_max 0.989
_diffrn_radiation_monochromator graphite
_diffrn_radiation_source 'fine-focus sealed tube'
_diffrn_radiation_type MoK\a
_diffrn_radiation_wavelength 0.71073
_diffrn_reflns_av_R_equivalents 0.0930
_diffrn_reflns_av_sigmaI/netI 0.1088
_diffrn_reflns_limit_h_max 46
_diffrn_reflns_limit_h_min -45
_diffrn_reflns_limit_k_max 25
_diffrn_reflns_limit_k_min -25
_diffrn_reflns_limit_l_max 29
_diffrn_reflns_limit_l_min -29
_diffrn_reflns_number 88110
_diffrn_reflns_theta_full 24.92
_diffrn_reflns_theta_max 24.92
_diffrn_reflns_theta_min 1.13
_exptl_absorpt_coefficient_mu 1.824
_exptl_absorpt_correction_T_max 0.7590
_exptl_absorpt_correction_T_min 0.7348
_exptl_crystal_colour violet
_exptl_crystal_density_diffrn 1.523
_exptl_crystal_description 'irregular block'
_exptl_crystal_F_000 7860
_exptl_crystal_size_max 0.18
_exptl_crystal_size_mid 0.17
_exptl_crystal_size_min 0.16
_refine_diff_density_max 2.969
_refine_diff_density_min -2.124
_refine_diff_density_rms 0.216
_refine_ls_abs_structure_details 'Flack H D (1983), Acta Cryst. A39, 876-881'
_refine_ls_abs_structure_Flack 0.706(6)
_refine_ls_extinction_method none
_refine_ls_goodness_of_fit_ref 0.971
_refine_ls_hydrogen_treatment mixed
_refine_ls_matrix_type full
_refine_ls_number_parameters 2094
_refine_ls_number_reflns 28369
_refine_ls_number_restraints 49
_refine_ls_restrained_S_all 0.971
_refine_ls_R_factor_all 0.1005
_refine_ls_R_factor_gt 0.0660
_refine_ls_shift/su_max 0.571
_refine_ls_shift/su_mean 0.047
_refine_ls_structure_factor_coef Fsqd
_refine_ls_weighting_details 'calc w=1/[\s^2^(Fo^2^)+(0.1209P)^2^+0.0000P] where P=(Fo^2^+2Fc^2^)/3'
_refine_ls_weighting_scheme calc
_refine_ls_wR_factor_gt 0.1619
_refine_ls_wR_factor_ref 0.1909
_reflns_number_gt 19703
_reflns_number_total 28369
_reflns_threshold_expression >2sigma(I)
_cod_data_source_file ja074721asi20070627_024007.cif
_cod_data_source_block pvb73fm
_cod_original_cell_volume 17125(6)
_cod_database_code 4110153

loop_
_symmetry_equiv_pos_as_xyz
'x, y, z'
'x, -y, z+1/2'
'x+1/2, y+1/2, z'
'x+1/2, -y+1/2, z+1/2'

loop_
_atom_site_label
_atom_site_type_symbol
_atom_site_fract_x
_atom_site_fract_y
_atom_site_fract_z
_atom_site_U_iso_or_equiv
_atom_site_adp_type
_atom_site_occupancy
_atom_site_symmetry_multiplicity
_atom_site_calc_flag
_atom_site_refinement_flags
C1 C 0.0858(4) 0.4003(5) 0.8246(6) 0.035(3) Uani 1 1 d .
H1 H 0.0621 0.4073 0.7811 0.042 Uiso 1 1 calc R
C2 C 0.1268(3) 0.4023(5) 0.8403(6) 0.036(3) Uani 1 1 d .
H2 H 0.1306 0.4122 0.8077 0.044 Uiso 1 1 calc R
C3 C 0.1613(4) 0.3895(4) 0.9044(5) 0.031(2) Uani 1 1 d .
C4 C 0.1524(4) 0.3760(5) 0.9517(6) 0.041(3) Uani 1 1 d .
H4 H 0.1746 0.3681 0.9959 0.049 Uiso 1 1 calc R
C5 C 0.1127(4) 0.3748(5) 0.9331(6) 0.033(2) Uani 1 1 d .
H5 H 0.1077 0.3640 0.9643 0.039 Uiso 1 1 calc R
C6 C 0.2535(4) 0.4042(5) 0.8963(6) 0.048(3) Uani 1 1 d .
H6 H 0.2586 0.4016 0.8642 0.058 Uiso 1 1 calc R
C8 C 0.2042(3) 0.3958(4) 0.9230(5) 0.028(2) Uani 1 1 d .
C9 C 0.2380(4) 0.4047(5) 0.9876(6) 0.039(3) Uani 1 1 d .
H9 H 0.2332 0.4055 1.0202 0.047 Uiso 1 1 calc R
C10 C 0.2789(4) 0.4127(5) 1.0071(6) 0.044(3) Uani 1 1 d .
H10 H 0.3014 0.4173 1.0519 0.053 Uiso 1 1 calc R
C11 C 0.3274(4) 0.4270(5) 0.9765(7) 0.046(3) Uani 1 1 d .
H11A H 0.3339 0.3997 0.9529 0.055 Uiso 1 1 calc R
H11B H 0.3485 0.4212 1.0240 0.055 Uiso 1 1 calc R
C12 C 0.3201(4) 0.5047(5) 0.8983(6) 0.046(3) Uani 1 1 d .
H12 H 0.3150 0.4735 0.8689 0.056 Uiso 1 1 calc R
C13 C 0.3194(5) 0.5648(6) 0.8798(7) 0.053(3) Uani 1 1 d .
H13 H 0.3140 0.5741 0.8389 0.064 Uiso 1 1 calc R
C15 C 0.3350(5) 0.5948(5) 0.9880(7) 0.052(3) Uani 1 1 d .
H15 H 0.3382 0.6248 1.0173 0.063 Uiso 1 1 calc R
C16 C 0.3378(4) 0.5350(6) 1.0043(7) 0.052(3) Uani 1 1 d .
H16 H 0.3462 0.5242 1.0468 0.062 Uiso 1 1 calc R
C17 C 0.3443(4) 0.7784(5) 0.9324(6) 0.047(3) Uani 1 1 d .
H17 H 0.3624 0.8078 0.9635 0.056 Uiso 1 1 calc R
C18 C 0.3489(4) 0.7202(6) 0.9544(6) 0.049(3) Uani 1 1 d .
H18 H 0.3676 0.7107 0.9995 0.059 Uiso 1 1 calc R
C19 C 0.3243(5) 0.6748(5) 0.9065(6) 0.049(3) Uani 1 1 d .
C20 C 0.2953(4) 0.6921(6) 0.8404(6) 0.052(3) Uani 1 1 d .
H20 H 0.2786 0.6629 0.8079 0.063 Uiso 1 1 calc R
C21 C 0.2914(5) 0.7537(6) 0.8229(7) 0.054(4) Uani 1 1 d .
H21 H 0.2718 0.7657 0.7788 0.065 Uiso 1 1 calc R
C22 C 0.2242(5) 0.8721(6) 0.8091(7) 0.054(4) Uani 1 1 d .
H22 H 0.2184 0.8603 0.7684 0.065 Uiso 1 1 calc R
C23 C 0.1923(6) 0.8702(6) 0.8166(7) 0.069(5) Uani 1 1 d .
H23 H 0.1655 0.8573 0.7814 0.082 Uiso 1 1 calc R
C24 C 0.2001(6) 0.8881(5) 0.8792(7) 0.067(5) Uani 1 1 d .
C25 C 0.2422(5) 0.9066(6) 0.9291(7) 0.058(4) Uani 1 1 d .
H25 H 0.2494 0.9214 0.9697 0.069 Uiso 1 1 calc R
C26 C 0.2715(5) 0.9029(6) 0.9179(7) 0.052(4) Uani 1 1 d .
H26 H 0.2996 0.9096 0.9536 0.063 Uiso 1 1 calc R
C27 C 0.1438(5) 0.8730(5) 0.9603(7) 0.053(4) Uani 1 1 d .
H27 H 0.1504 0.8693 1.0028 0.064 Uiso 1 1 calc R
C28 C 0.1765(5) 0.8780(5) 0.9520(7) 0.052(3) Uani 1 1 d U
H28 H 0.2047 0.8776 0.9891 0.062 Uiso 1 1 calc R
C29 C 0.1669(4) 0.8836(5) 0.8897(6) 0.046(3) Uani 1 1 d U
C30 C 0.1242(5) 0.8842(6) 0.8344(7) 0.052(3) Uani 1 1 d U
H30 H 0.1169 0.8902 0.7917 0.063 Uiso 1 1 calc R
C31 C 0.0944(4) 0.8760(6) 0.8438(8) 0.061(4) Uani 1 1 d U
H31 H 0.0663 0.8719 0.8070 0.074 Uiso 1 1 calc R
C32 C 0.0723(5) 0.8659(6) 0.9165(7) 0.052(3) Uani 1 1 d .
H32A H 0.0480 0.8905 0.8837 0.062 Uiso 1 1 calc R
H32B H 0.0821 0.8805 0.9604 0.062 Uiso 1 1 calc R
C33 C 0.0819(5) 0.7620(6) 0.9636(7) 0.058(4) Uani 1 1 d .
H33 H 0.1036 0.7783 1.0046 0.070 Uiso 1 1 calc R
C34 C 0.0734(5) 0.7012(6) 0.9576(7) 0.065(4) Uani 1 1 d .
H34 H 0.0886 0.6762 0.9950 0.078 Uiso 1 1 calc R
C35 C 0.0414(4) 0.6757(5) 0.8942(6) 0.044(3) Uani 1 1 d .
C36 C 0.0198(5) 0.7170(6) 0.8414(7) 0.054(3) Uani 1 1 d .
H36 H -0.0005 0.7024 0.7987 0.065 Uiso 1 1 calc R
C37 C 0.0274(4) 0.7756(5) 0.8503(7) 0.050(3) Uani 1 1 d .
H37 H 0.0107 0.8018 0.8143 0.060 Uiso 1 1 calc R
C38 C 0.0447(4) 0.5083(5) 0.9258(6) 0.044(3) Uani 1 1 d .
H38 H 0.0541 0.4823 0.9616 0.053 Uiso 1 1 calc R
C39 C 0.0488(4) 0.5696(5) 0.9361(6) 0.042(3) Uani 1 1 d .
H39 H 0.0609 0.5844 0.9789 0.051 Uiso 1 1 calc R
C40 C 0.0358(4) 0.6101(6) 0.8855(7) 0.049(3) Uani 1 1 d .
C41 C 0.0178(5) 0.5849(6) 0.8225(7) 0.060(4) Uani 1 1 d .
H41 H 0.0078 0.6109 0.7864 0.072 Uiso 1 1 calc R
C42 C 0.0147(5) 0.5242(6) 0.8123(7) 0.064(4) Uani 1 1 d .
H42 H 0.0041 0.5086 0.7703 0.076 Uiso 1 1 calc R
C43 C -0.0536(5) 0.3306(7) 0.8211(9) 0.072(4) Uani 1 1 d .
H43A H -0.0406 0.3163 0.8663 0.087 Uiso 1 1 calc R
H43B H -0.0841 0.3288 0.7968 0.087 Uiso 1 1 calc R
C44 C -0.0396(5) 0.2926(6) 0.7875(8) 0.066(4) Uani 1 1 d .
H44A H -0.0546 0.3042 0.7410 0.079 Uiso 1 1 calc R
H44B H -0.0448 0.2497 0.7898 0.079 Uiso 1 1 calc R
C45 C 0.3516(6) 0.9372(7) 0.7874(10) 0.078(5) Uani 1 1 d .
H45A H 0.3293 0.9335 0.7401 0.094 Uiso 1 1 calc R
H45B H 0.3784 0.9435 0.7938 0.094 Uiso 1 1 calc R
C46 C 0.3425(6) 0.9896(7) 0.8177(9) 0.075(5) Uani 1 1 d .
H46A H 0.3375 1.0271 0.7933 0.090 Uiso 1 1 calc R
H46B H 0.3661 0.9958 0.8640 0.090 Uiso 1 1 calc R
C47 C 0.1325(5) 0.5492(5) 0.8003(6) 0.048(4) Uani 1 1 d .
C48 C 0.1527(4) 0.5546(6) 0.7714(7) 0.047(3) Uani 1 1 d .
H48 H 0.1376 0.5533 0.7252 0.057 Uiso 1 1 calc R
C49 C 0.1964(6) 0.5620(6) 0.8119(7) 0.059(4) Uani 1 1 d .
H49 H 0.2102 0.5657 0.7915 0.071 Uiso 1 1 calc R
C50 C 0.2210(4) 0.5643(5) 0.8818(6) 0.041(3) Uani 1 1 d .
H50 H 0.2502 0.5694 0.9072 0.049 Uiso 1 1 calc R
C51 C 0.1997(4) 0.5585(5) 0.9126(6) 0.043(3) Uani 1 1 d .
C52 C 0.2220(4) 0.5588(5) 0.9824(6) 0.038(3) Uani 1 1 d .
C53 C 0.2025(4) 0.5534(5) 1.0129(6) 0.043(3) Uani 1 1 d .
H53 H 0.2184 0.5535 1.0593 0.052 Uiso 1 1 calc R
C54 C 0.1582(5) 0.5476(6) 0.9746(7) 0.060(4) Uani 1 1 d .
H54 H 0.1445 0.5446 0.9951 0.072 Uiso 1 1 calc R
C55 C 0.1344(4) 0.5465(5) 0.9034(6) 0.046(3) Uani 1 1 d .
H55 H 0.1051 0.5431 0.8772 0.055 Uiso 1 1 calc R
C56 C 0.1551(4) 0.5506(5) 0.8735(6) 0.040(3) Uani 1 1 d .
C57 C 0.0639(5) 0.5392(6) 0.6954(6) 0.058(4) Uani 1 1 d .
H57A H 0.0722 0.5043 0.6815 0.069 Uiso 1 1 calc R
H57B H 0.0687 0.5758 0.6786 0.069 Uiso 1 1 calc R
C58 C 0.0194(5) 0.5346(6) 0.6684(7) 0.069(5) Uani 1 1 d .
H58A H 0.0117 0.5682 0.6847 0.083 Uiso 1 1 calc R
H58B H 0.0023 0.5374 0.6201 0.083 Uiso 1 1 calc R
C59 C -0.0190(4) 0.4414(6) 0.6307(7) 0.056(3) Uani 1 1 d .
H59A H -0.0060 0.4249 0.6104 0.067 Uiso 1 1 calc R
H59B H -0.0433 0.4658 0.5978 0.067 Uiso 1 1 calc R
C60 C -0.0320(5) 0.3910(6) 0.6560(10) 0.091(7) Uani 1 1 d .
H60A H -0.0410 0.4088 0.6817 0.109 Uiso 1 1 calc R
H60B H -0.0563 0.3702 0.6181 0.109 Uiso 1 1 calc R
C61 C 0.0079(5) 0.3044(6) 0.6625(7) 0.067(4) Uani 1 1 d .
H61A H 0.0172 0.3252 0.6386 0.080 Uiso 1 1 calc R
H61B H -0.0179 0.2822 0.6305 0.080 Uiso 1 1 calc R
C62 C 0.0403(4) 0.2626(6) 0.7104(7) 0.058(4) Uani 1 1 d .
H62A H 0.0662 0.2848 0.7420 0.069 Uiso 1 1 calc R
H62B H 0.0461 0.2330 0.6877 0.069 Uiso 1 1 calc R
C63 C 0.0496(5) 0.1781(6) 0.7803(9) 0.077(5) Uani 1 1 d .
H63A H 0.0316 0.1510 0.7844 0.092 Uiso 1 1 calc R
H63B H 0.0572 0.1572 0.7542 0.092 Uiso 1 1 calc R
C64 C 0.0878(5) 0.1903(6) 0.8462(8) 0.060(4) Uani 1 1 d .
H64A H 0.0820 0.2204 0.8686 0.072 Uiso 1 1 calc R
H64B H 0.0974 0.1532 0.8726 0.072 Uiso 1 1 calc R
C65 C 0.1604(5) 0.2196(5) 0.8954(8) 0.052(4) Uani 1 1 d .
C66 C 0.1732(5) 0.2140(7) 0.9629(8) 0.068(5) Uani 1 1 d .
H66 H 0.1532 0.2041 0.9707 0.082 Uiso 1 1 calc R
C67 C 0.2142(6) 0.2230(8) 1.0150(8) 0.077(5) Uani 1 1 d .
H67 H 0.2218 0.2222 1.0583 0.092 Uiso 1 1 calc R
C68 C 0.2446(5) 0.2334(7) 1.0047(8) 0.068(4) Uani 1 1 d .
H68 H 0.2728 0.2357 1.0412 0.081 Uiso 1 1 calc R
C69 C 0.2339(5) 0.2408(6) 0.9389(8) 0.054(4) Uani 1 1 d .
C70 C 0.2642(6) 0.2550(6) 0.9270(9) 0.066(4) Uani 1 1 d .
C71 C 0.2512(8) 0.2621(7) 0.8598(11) 0.086(6) Uani 1 1 d .
H71 H 0.2710 0.2699 0.8512 0.103 Uiso 1 1 calc R
C72 C 0.2083(6) 0.2569(6) 0.8079(8) 0.061(4) Uani 1 1 d .
H72 H 0.1992 0.2632 0.7642 0.073 Uiso 1 1 calc R
C73 C 0.1794(6) 0.2428(6) 0.8201(8) 0.063(4) Uani 1 1 d .
H73 H 0.1509 0.2396 0.7844 0.075 Uiso 1 1 calc R
C74 C 0.1913(5) 0.2332(6) 0.8843(8) 0.056(4) Uani 1 1 d .
C75 C 0.3353(5) 0.2583(7) 0.9698(10) 0.080(5) Uani 1 1 d .
H75A H 0.3337 0.2940 0.9453 0.096 Uiso 1 1 calc R
H75B H 0.3317 0.2221 0.9445 0.096 Uiso 1 1 calc R
C76 C 0.3775(7) 0.2565(8) 1.0394(12) 0.109(8) Uani 1 1 d .
H76A H 0.3763 0.2275 1.0678 0.131 Uiso 1 1 calc R
H76B H 0.4005 0.2450 1.0367 0.131 Uiso 1 1 calc R
C77 C 0.4134(8) 0.3137(13) 1.1224(12) 0.191(16) Uani 1 1 d U
H77A H 0.4364 0.2931 1.1251 0.229 Uiso 1 1 calc R
H77B H 0.4057 0.2888 1.1461 0.229 Uiso 1 1 calc R
C78 C 0.4308(5) 0.3793(10) 1.1605(11) 0.111(7) Uani 1 1 d U
H78A H 0.4529 0.3736 1.2077 0.133 Uiso 1 1 calc R
H78B H 0.4420 0.4036 1.1414 0.133 Uiso 1 1 calc R
C79 C 0.4100(5) 0.4578(8) 1.2000(9) 0.076(5) Uani 1 1 d .
H79A H 0.4234 0.4892 1.1907 0.091 Uiso 1 1 calc R
H79B H 0.4307 0.4419 1.2445 0.091 Uiso 1 1 calc R
C80 C 0.3714(5) 0.4842(8) 1.1948(7) 0.068(4) Uani 1 1 d .
H80A H 0.3562 0.4512 1.1983 0.081 Uiso 1 1 calc R
H80B H 0.3811 0.5121 1.2315 0.081 Uiso 1 1 calc R
C81 C 0.3127(5) 0.5439(7) 1.1379(6) 0.058(4) Uani 1 1 d .
H81A H 0.3260 0.5642 1.1805 0.070 Uiso 1 1 calc R
H81B H 0.2928 0.5140 1.1332 0.070 Uiso 1 1 calc R
C82 C 0.2900(5) 0.5899(6) 1.0814(7) 0.057(4) Uani 1 1 d .
H82A H 0.2715 0.6144 1.0867 0.068 Uiso 1 1 calc R
H82B H 0.3110 0.6171 1.0850 0.068 Uiso 1 1 calc R
C83 C 0.1551(6) 0.2744(6) 0.2839(8) 0.068(5) Uani 1 1 d .
C84 C 0.1125(6) 0.2778(6) 0.2514(8) 0.060(4) Uani 1 1 d .
H84 H 0.0950 0.2772 0.2050 0.072 Uiso 1 1 calc R
C85 C 0.0941(6) 0.2824(7) 0.2861(8) 0.078(5) Uani 1 1 d .
H85 H 0.0648 0.2842 0.2631 0.094 Uiso 1 1 calc R
C86 C 0.1204(6) 0.2839(6) 0.3548(7) 0.063(4) Uani 1 1 d .
H86 H 0.1080 0.2895 0.3770 0.076 Uiso 1 1 calc R
C87 C 0.1623(6) 0.2780(6) 0.3915(8) 0.059(4) Uani 1 1 d .
C88 C 0.1917(6) 0.2788(6) 0.4639(8) 0.061(4) Uani 1 1 d .
C89 C 0.2354(6) 0.2699(6) 0.4985(7) 0.062(4) Uani 1 1 d .
H89 H 0.2531 0.2671 0.5448 0.075 Uiso 1 1 calc R
C90 C 0.2515(5) 0.2653(6) 0.4619(7) 0.061(4) Uani 1 1 d .
H90 H 0.2805 0.2595 0.4845 0.073 Uiso 1 1 calc R
C91 C 0.2270(5) 0.2691(6) 0.3948(7) 0.047(3) Uani 1 1 d .
H91 H 0.2398 0.2690 0.3727 0.056 Uiso 1 1 calc R
C92 C 0.1842(6) 0.2729(5) 0.3586(7) 0.058(4) Uani 1 1 d .
C93 C 0.1534(6) 0.2637(7) 0.1848(9) 0.076(5) Uani 1 1 d .
H93A H 0.1366 0.2267 0.1698 0.091 Uiso 1 1 calc R
H93B H 0.1340 0.2979 0.1648 0.091 Uiso 1 1 calc R
C94 C 0.1765(7) 0.2634(8) 0.1636(8) 0.084(6) Uani 1 1 d .
H94A H 0.1965 0.2970 0.1840 0.101 Uiso 1 1 calc R
H94B H 0.1585 0.2701 0.1157 0.101 Uiso 1 1 calc R
C95 C 0.1811(5) 0.1626(9) 0.1277(8) 0.081(5) Uani 1 1 d .
H95A H 0.1725 0.1818 0.0862 0.097 Uiso 1 1 calc R
H95B H 0.1558 0.1476 0.1222 0.097 Uiso 1 1 calc R
C96 C 0.2103(6) 0.1101(8) 0.1429(8) 0.081(5) Uani 1 1 d .
H96A H 0.2003 0.0885 0.1019 0.097 Uiso 1 1 calc R
H96B H 0.2385 0.1257 0.1611 0.097 Uiso 1 1 calc R
C97 C 0.1830(5) 0.0211(8) 0.1609(8) 0.072(4) Uani 1 1 d .
H97A H 0.1896 -0.0073 0.1382 0.086 Uiso 1 1 calc R
H97B H 0.1548 0.0375 0.1288 0.086 Uiso 1 1 calc R
C98 C 0.1852(5) -0.0105(6) 0.2171(7) 0.057(4) Uani 1 1 d .
H98A H 0.1810 0.0192 0.2418 0.068 Uiso 1 1 calc R
H98B H 0.1625 -0.0404 0.1987 0.068 Uiso 1 1 calc R
C99 C 0.2265(5) -0.0906(6) 0.2944(8) 0.062(4) Uani 1 1 d .
H99A H 0.2534 -0.1104 0.3117 0.075 Uiso 1 1 calc R
H99B H 0.2041 -0.1189 0.2643 0.075 Uiso 1 1 calc R
C100 C 0.2240(5) -0.0767(7) 0.3515(8) 0.063(4) Uani 1 1 d .
H10A H 0.2328 -0.1121 0.3803 0.076 Uiso 1 1 calc R
H10B H 0.2429 -0.0432 0.3776 0.076 Uiso 1 1 calc R
C101 C 0.1737(5) -0.0523(6) 0.3731(7) 0.052(3) Uani 1 1 d .
C102 C 0.2016(4) -0.0519(6) 0.4382(8) 0.053(4) Uani 1 1 d .
H102 H 0.2299 -0.0589 0.4557 0.063 Uiso 1 1 calc R
C103 C 0.1912(5) -0.0417(6) 0.4820(8) 0.059(4) Uani 1 1 d .
H103 H 0.2126 -0.0420 0.5276 0.071 Uiso 1 1 calc R
C104 C 0.1521(5) -0.0315(6) 0.4609(8) 0.053(3) Uani 1 1 d .
H104 H 0.1460 -0.0259 0.4916 0.063 Uiso 1 1 calc R
C105 C 0.1183(4) -0.0290(6) 0.3904(7) 0.052(3) Uani 1 1 d .
C106 C 0.0773(5) -0.0174(5) 0.3667(9) 0.065(4) Uani 1 1 d .
C107 C 0.0470(5) -0.0171(7) 0.2979(10) 0.078(5) Uani 1 1 d .
H107 H 0.0187 -0.0124 0.2811 0.094 Uiso 1 1 calc R
C108 C 0.0576(6) -0.0237(6) 0.2530(9) 0.077(5) Uani 1 1 d .
H108 H 0.0367 -0.0214 0.2073 0.093 Uiso 1 1 calc R
C109 C 0.0977(5) -0.0331(6) 0.2761(8) 0.066(4) Uani 1 1 d .
H109 H 0.1051 -0.0356 0.2466 0.079 Uiso 1 1 calc R
C110 C 0.1289(4) -0.0393(6) 0.3449(7) 0.052(4) Uani 1 1 d .
C111 C 0.0288(5) -0.0148(6) 0.3994(12) 0.095(7) Uani 1 1 d .
H11C H 0.0174 -0.0547 0.3802 0.114 Uiso 1 1 calc R
H11D H 0.0094 0.0161 0.3683 0.114 Uiso 1 1 calc R
C112 C 0.0349(8) -0.0087(9) 0.4627(15) 0.121(9) Uani 1 1 d .
H11E H 0.0088 -0.0195 0.4568 0.145 Uiso 1 1 calc R
H11F H 0.0566 -0.0373 0.4943 0.145 Uiso 1 1 calc R
C113 C 0.0587(7) 0.0577(11) 0.5549(12) 0.112(8) Uani 1 1 d .
H11G H 0.0810 0.0291 0.5846 0.135 Uiso 1 1 calc R
H11H H 0.0346 0.0492 0.5557 0.135 Uiso 1 1 calc R
C114 C 0.0733(6) 0.1185(8) 0.5785(10) 0.081(5) Uani 1 1 d .
H11I H 0.0525 0.1477 0.5465 0.097 Uiso 1 1 calc R
H11J H 0.0769 0.1245 0.6204 0.097 Uiso 1 1 calc R
C115 C 0.1331(6) 0.1704(8) 0.6332(8) 0.078(5) Uani 1 1 d .
H11K H 0.1374 0.1595 0.6748 0.094 Uiso 1 1 calc R
H11L H 0.1181 0.2090 0.6182 0.094 Uiso 1 1 calc R
C116 C 0.1749(5) 0.1768(7) 0.6446(7) 0.059(4) Uani 1 1 d .
H11M H 0.1945 0.1989 0.6857 0.071 Uiso 1 1 calc R
H11N H 0.1868 0.1369 0.6481 0.071 Uiso 1 1 calc R
C117 C 0.2052(5) 0.2385(6) 0.6035(7) 0.055(3) Uani 1 1 d .
H11O H 0.2210 0.2103 0.5956 0.066 Uiso 1 1 calc R
H11P H 0.2232 0.2503 0.6502 0.066 Uiso 1 1 calc R
C118 C 0.1935(5) 0.2938(7) 0.5605(7) 0.065(4) Uani 1 1 d .
H11Q H 0.1770 0.3208 0.5680 0.078 Uiso 1 1 calc R
H11R H 0.2193 0.3152 0.5745 0.078 Uiso 1 1 calc R
C119 C 0.1450(8) 0.5402(9) 0.6063(10) 0.088(6) Uani 1 1 d .
C120 C 0.1794(6) 0.4942(8) 0.6493(7) 0.068(4) Uani 1 1 d .
C121 C 0.3743(8) 0.9317(10) 0.1145(13) 0.118(7) Uani 1 1 d .
C122 C 0.3965(7) 0.9730(15) 0.1670(14) 0.159(13) Uani 1 1 d .
C123 C 0.4858(10) 0.3904(9) 0.7451(13) 0.27(3) Uani 1 1 d U
C124 C 0.4585(6) 0.3737(6) 0.6850(7) 0.075(5) Uani 1 1 d U
C125 C 0.3797(13) 0.232(3) 0.7104(18) 0.22(2) Uani 1 1 d .
C126 C 0.3545(12) 0.252(3) 0.685(4) 0.31(5) Uani 1 1 d .
C127 C 0.0294(7) 0.1609(12) 0.1147(14) 0.135(9) Uani 1 1 d .
C128 C 0.0662(9) 0.1222(12) 0.1469(14) 0.113(9) Uani 1 1 d .
C129 C 0.3593(18) 0.139(3) 0.139(2) 0.29(4) Uani 1 1 d .
C130 C 0.364(3) 0.0933(15) 0.154(5) 0.37(5) Uani 1 1 d .
C131 C 0.3531(13) 0.2872(10) 0.1903(14) 0.181(15) Uani 1 1 d .
C132 C 0.3264(8) 0.2286(16) 0.1979(16) 0.133(10) Uani 1 1 d .
C135 C 0.3270(5) 0.6117(5) 0.9255(7) 0.054(4) Uani 1 1 d .
N1 N 0.0813(3) 0.3880(4) 0.8739(6) 0.039(3) Uani 1 1 d .
N2 N 0.2853(3) 0.4137(4) 0.9587(5) 0.040(2) Uani 1 1 d .
N3 N 0.3282(4) 0.4902(4) 0.9585(5) 0.049(3) Uani 1 1 d .
N4 N 0.3166(4) 0.7964(5) 0.8711(5) 0.051(3) Uani 1 1 d .
N5 N 0.2630(4) 0.8899(4) 0.8570(6) 0.046(3) Uani 1 1 d .
N6 N 0.1044(3) 0.8735(5) 0.9082(5) 0.045(3) Uani 1 1 d .
N7 N 0.0583(4) 0.7992(4) 0.9091(5) 0.057(3) Uani 1 1 d .
N8 N 0.0275(4) 0.4847(5) 0.8655(5) 0.045(3) Uani 1 1 d .
N9 N 0.0074(3) 0.3044(4) 0.8249(6) 0.048(3) Uani 1 1 d .
H9A H 0.0159 0.2925 0.7997 0.057 Uiso 1 1 calc R
H9B H 0.0218 0.2824 0.8628 0.057 Uiso 1 1 calc R
N10 N -0.0395(4) 0.3956(4) 0.8217(6) 0.046(3) Uani 1 1 d .
H10A H -0.0402 0.4182 0.8514 0.055 Uiso 1 1 calc R
H10B H -0.0572 0.4126 0.7811 0.055 Uiso 1 1 calc R
N11 N 0.3033(4) 0.9710(5) 0.8123(6) 0.054(3) Uani 1 1 d .
H11C H 0.2804 0.9743 0.7696 0.064 Uiso 1 1 calc R
H11D H 0.2997 0.9959 0.8374 0.064 Uiso 1 1 calc R
N12 N 0.3534(5) 0.8814(4) 0.8246(6) 0.059(3) Uani 1 1 d .
H12A H 0.3794 0.8785 0.8635 0.071 Uiso 1 1 calc R
H12B H 0.3492 0.8479 0.8003 0.071 Uiso 1 1 calc R
N13 N 0.1173(7) 0.5732(8) 0.5734(9) 0.119(7) Uani 1 1 d .
N14 N 0.4140(7) 1.0088(12) 0.2094(12) 0.147(8) Uani 1 1 d .
N15 N 0.4139(7) 0.3776(9) 0.6446(12) 0.218(16) Uani 1 1 d U
N16 N 0.3520(11) 0.269(2) 0.624(3) 0.30(3) Uani 1 1 d .
N17 N 0.0957(7) 0.1022(8) 0.1691(8) 0.096(5) Uani 1 1 d .
N18 N 0.3061(6) 0.0957(10) 0.0865(9) 0.123(7) Uani 1 1 d .
N19 N 0.3104(10) 0.1947(9) 0.2031(11) 0.151(10) Uani 1 1 d .
O1 O 0.0889(2) 0.5415(3) 0.7674(4) 0.0378(18) Uani 1 1 d .
O2 O 0.0106(3) 0.4773(4) 0.6874(4) 0.054(2) Uani 1 1 d .
O3 O 0.0003(3) 0.3469(4) 0.6966(5) 0.054(2) Uani 1 1 d .
O4 O 0.0259(3) 0.2321(4) 0.7451(5) 0.055(2) Uani 1 1 d .
O5 O 0.1202(3) 0.2127(4) 0.8403(5) 0.055(2) Uani 1 1 d .
O6 O 0.3044(4) 0.2609(4) 0.9821(6) 0.074(3) Uani 1 1 d .
O7 O 0.3835(5) 0.3165(7) 1.0647(8) 0.137(6) Uani 1 1 d U
O8 O 0.3936(3) 0.4085(4) 1.1500(5) 0.070(3) Uani 1 1 d .
O9 O 0.3438(3) 0.5150(4) 1.1341(4) 0.051(2) Uani 1 1 d .
O10 O 0.2657(3) 0.5641(4) 1.0168(4) 0.050(2) Uani 1 1 d .
O11 O 0.1768(3) 0.2678(4) 0.2561(5) 0.064(3) Uani 1 1 d .
O12 O 0.2008(4) 0.2047(4) 0.1782(4) 0.068(3) Uani 1 1 d .
O13 O 0.2127(4) 0.0681(5) 0.1899(5) 0.072(3) Uani 1 1 d .
O14 O 0.2230(3) -0.0387(5) 0.2590(5) 0.072(3) Uani 1 1 d .
O15 O 0.1810(3) -0.0606(5) 0.3260(5) 0.062(3) Uani 1 1 d .
O16 O 0.0707(3) -0.0070(4) 0.4141(6) 0.072(3) Uani 1 1 d .
O17 O 0.0466(4) 0.0488(5) 0.4890(7) 0.091(4) Uani 1 1 d .
O18 O 0.1097(3) 0.1272(5) 0.5872(6) 0.068(3) Uani 1 1 d .
O19 O 0.1683(3) 0.2094(4) 0.5891(4) 0.051(2) Uani 1 1 d .
O20 O 0.1707(3) 0.2819(4) 0.4931(4) 0.057(2) Uani 1 1 d .
O22 O 0.4929(8) 0.2820(13) 0.937(2) 0.37(3) Uani 1 1 d .
O23 O 0.3999(8) 0.722(2) 0.8680(12) 0.39(3) Uani 1 1 d .
O26 O 0.4291(16) 0.3858(12) 0.842(3) 0.48(5) Uani 1 1 d .
O28 O 0.3665(17) 0.2199(15) 0.855(3) 0.48(4) Uani 1 1 d .
F1 F 0.2771(3) 0.9025(5) 0.2032(5) 0.086(3) Uani 1 1 d .
F2 F 0.2256(3) 0.9175(4) 0.0957(4) 0.067(2) Uani 1 1 d .
F3 F 0.2810(3) 0.8572(5) 0.1237(7) 0.103(4) Uani 1 1 d .
F4 F 0.2722(3) 0.9518(5) 0.0764(4) 0.081(3) Uani 1 1 d .
F5 F 0.3249(3) 0.9334(5) 0.1857(4) 0.083(3) Uani 1 1 d .
F6 F 0.2700(3) 0.9942(4) 0.1572(4) 0.076(2) Uani 1 1 d .
F7 F 0.3882(3) 0.8739(5) 0.4925(6) 0.103(3) Uani 1 1 d .
F8 F 0.3876(4) 0.9712(5) 0.4749(5) 0.104(4) Uani 1 1 d .
F9 F 0.3340(6) 0.9121(6) 0.3973(5) 0.164(7) Uani 1 1 d .
F10 F 0.3215(3) 0.9798(4) 0.4485(5) 0.103(4) Uani 1 1 d .
F11 F 0.3237(3) 0.8797(4) 0.4702(5) 0.086(3) Uani 1 1 d .
F12 F 0.3754(3) 0.9385(5) 0.5493(4) 0.080(3) Uani 1 1 d .
F13 F 0.0857(3) 0.8482(5) 0.4894(6) 0.100(3) Uani 1 1 d .
F14 F 0.0272(3) 0.8206(4) 0.3930(4) 0.077(2) Uani 1 1 d .
F15 F 0.0108(3) 0.7551(4) 0.4460(5) 0.081(3) Uani 1 1 d .
F16 F 0.0708(3) 0.7827(5) 0.5460(5) 0.102(3) Uani 1 1 d .
F17 F 0.0752(3) 0.7506(4) 0.4636(5) 0.088(3) Uani 1 1 d .
F18 F 0.0235(3) 0.8552(4) 0.4758(5) 0.086(3) Uani 1 1 d .
F19 F 0.2804(6) 0.6822(9) 0.7041(10) 0.179(8) Uani 1 1 d .
F20 F 0.2498(7) 0.5575(8) 0.6407(11) 0.220(10) Uani 1 1 d .
F21 F 0.3070(4) 0.5995(11) 0.7396(6) 0.189(9) Uani 1 1 d .
F22 F 0.2891(5) 0.6175(9) 0.6400(5) 0.169(7) Uani 1 1 d .
F23 F 0.2286(6) 0.6521(8) 0.6145(6) 0.183(8) Uani 1 1 d .
F24 F 0.2426(3) 0.6113(4) 0.7090(4) 0.071(2) Uani 1 1 d .
F25 F 0.1422(4) 0.3955(5) 0.7060(5) 0.098(3) Uani 1 1 d .
F26 F 0.0763(4) 0.3892(4) 0.6720(6) 0.096(3) Uani 1 1 d .
F27 F 0.1068(4) 0.3044(5) 0.6695(5) 0.112(4) Uani 1 1 d .
F28 F 0.0585(4) 0.3465(7) 0.5730(6) 0.118(4) Uani 1 1 d .
F29 F 0.0915(3) 0.4373(5) 0.6089(5) 0.088(3) Uani 1 1 d .
F30 F 0.1253(3) 0.3538(8) 0.6097(5) 0.133(5) Uani 1 1 d .
F31 F 0.4186(4) 0.4829(7) 0.0692(7) 0.136(5) Uani 1 1 d .
F32 F 0.4649(5) 0.4249(8) 0.0601(9) 0.162(7) Uani 1 1 d .
F33 F 0.4787(4) 0.5275(7) 0.0917(8) 0.171(7) Uani 1 1 d .
F34 F 0.4589(6) 0.4876(13) -0.0134(11) 0.252(13) Uani 1 1 d .
F35 F 0.4138(4) 0.5509(7) -0.0016(7) 0.131(5) Uani 1 1 d .
F36 F 0.4038(4) 0.4474(9) -0.0268(8) 0.182(8) Uani 1 1 d .
F37 F 0.3116(3) 0.3644(3) 0.8358(4) 0.067(2) Uani 1 1 d .
F38 F 0.2535(3) 0.4206(6) 0.7676(4) 0.095(3) Uani 1 1 d .
F39 F 0.2543(4) 0.3968(5) 0.6794(5) 0.108(4) Uani 1 1 d .
F40 F 0.3128(5) 0.3428(5) 0.7465(7) 0.138(5) Uani 1 1 d .
F41 F 0.2544(4) 0.3221(6) 0.7421(5) 0.129(5) Uani 1 1 d .
F42 F 0.3123(3) 0.4384(4) 0.7751(4) 0.085(3) Uani 1 1 d .
F43 F 0.4405(4) 0.1492(8) 0.5763(7) 0.149(5) Uani 1 1 d .
F44 F 0.4623(6) 0.1553(7) 0.6778(6) 0.166(7) Uani 1 1 d .
F45 F 0.4065(5) 0.2114(8) 0.6009(8) 0.158(6) Uani 1 1 d .
F46 F 0.4711(8) 0.2501(7) 0.6840(7) 0.224(11) Uani 1 1 d .
F47 F 0.4486(5) 0.2522(7) 0.5832(7) 0.177(8) Uani 1 1 d .
F48 F 0.5006(6) 0.1867(13) 0.6495(16) 0.297(15) Uani 1 1 d .
P1 P 0.27547(14) 0.92581(19) 0.1403(2) 0.0621(10) Uani 1 1 d .
P2 P 0.35461(15) 0.9277(2) 0.4729(2) 0.0763(13) Uani 1 1 d .
P3 P 0.04984(16) 0.80261(19) 0.4715(2) 0.0703(12) Uani 1 1 d .
P4 P 0.26571(15) 0.6155(2) 0.67372(19) 0.0744(13) Uani 1 1 d .
P5 P 0.10049(14) 0.3704(2) 0.63924(19) 0.0634(11) Uani 1 1 d .
P6 P 0.44077(19) 0.4885(3) 0.0292(4) 0.122(2) Uani 1 1 d .
P7 P 0.28351(16) 0.3788(2) 0.7582(2) 0.0772(14) Uani 1 1 d .
P8 P 0.4564(2) 0.2004(3) 0.6292(3) 0.1025(17) Uani 1 1 d .
Pt1 Pt 0.020231(13) 0.39392(2) 0.846959(17) 0.03906(14) Uani 1 1 d .
Pt2 Pt 0.309030(17) 0.88447(2) 0.84323(2) 0.05292(17) Uani 1 1 d .
C7 C 0.2117(4) 0.3977(5) 0.8769(6) 0.030(3) Uiso 1 1 d .
H7 H 0.1893 0.3948 0.8319 0.036 Uiso 1 1 calc R

loop_
_atom_site_aniso_label
_atom_site_aniso_U_11
_atom_site_aniso_U_22
_atom_site_aniso_U_33
_atom_site_aniso_U_23
_atom_site_aniso_U_13
_atom_site_aniso_U_12
C1 0.035(7) 0.043(7) 0.029(6) -0.004(5) 0.020(6) -0.007(5)
C2 0.037(7) 0.031(6) 0.037(7) 0.000(5) 0.020(6) -0.006(5)
C3 0.051(7) 0.017(5) 0.034(6) -0.002(4) 0.030(6) 0.000(5)
C4 0.045(8) 0.030(6) 0.042(7) 0.008(5) 0.023(6) 0.005(5)
C5 0.029(7) 0.036(6) 0.032(6) 0.004(5) 0.017(6) 0.000(5)
C6 0.064(9) 0.043(7) 0.040(7) -0.018(6) 0.031(7) -0.026(6)
C8 0.044(7) 0.009(5) 0.038(6) -0.004(4) 0.028(6) -0.003(4)
C9 0.053(8) 0.034(6) 0.044(7) 0.006(5) 0.036(7) 0.004(5)
C10 0.060(8) 0.045(7) 0.052(7) -0.004(6) 0.047(7) -0.010(6)
C11 0.047(8) 0.037(7) 0.058(8) -0.003(6) 0.033(7) -0.003(6)
C12 0.069(9) 0.039(7) 0.055(8) -0.004(6) 0.050(7) -0.007(6)
C13 0.085(10) 0.035(7) 0.064(8) -0.013(6) 0.057(8) -0.015(7)
C15 0.082(10) 0.031(7) 0.070(9) -0.016(6) 0.060(8) -0.019(6)
C16 0.077(10) 0.045(8) 0.053(8) -0.022(6) 0.049(8) -0.017(7)
C17 0.058(8) 0.036(7) 0.046(8) -0.014(6) 0.031(7) -0.012(6)
C18 0.066(9) 0.042(7) 0.033(6) -0.004(5) 0.026(6) -0.013(6)
C19 0.092(10) 0.030(6) 0.049(7) -0.005(5) 0.055(8) -0.014(6)
C20 0.069(10) 0.047(8) 0.038(7) -0.014(6) 0.030(7) -0.014(6)
C21 0.073(10) 0.038(7) 0.054(8) -0.011(6) 0.038(8) 0.000(6)
C22 0.086(12) 0.060(9) 0.045(8) -0.003(6) 0.054(9) 0.002(8)
C23 0.137(16) 0.025(7) 0.039(8) -0.012(6) 0.049(9) -0.016(8)
C24 0.129(15) 0.018(6) 0.053(9) 0.004(6) 0.053(10) 0.032(7)
C25 0.088(12) 0.050(8) 0.041(8) -0.017(6) 0.042(8) -0.015(7)
C26 0.077(10) 0.046(8) 0.045(8) -0.004(6) 0.042(8) 0.010(7)
C27 0.097(12) 0.026(6) 0.061(9) -0.008(6) 0.060(10) -0.004(6)
C28 0.082(10) 0.029(6) 0.048(6) -0.002(5) 0.040(7) 0.006(6)
C29 0.071(7) 0.027(6) 0.048(6) 0.011(5) 0.039(6) 0.024(5)
C30 0.088(8) 0.044(7) 0.037(6) 0.005(5) 0.044(6) 0.031(7)
C31 0.031(7) 0.042(8) 0.064(9) 0.015(6) 0.001(6) 0.021(6)
C32 0.058(9) 0.050(8) 0.042(7) -0.018(6) 0.026(7) -0.014(7)
C33 0.067(9) 0.053(9) 0.049(8) -0.015(7) 0.031(7) -0.006(7)
C34 0.101(12) 0.039(8) 0.070(10) 0.006(7) 0.059(9) 0.024(8)
C35 0.040(7) 0.034(7) 0.038(7) -0.007(5) 0.012(6) 0.007(5)
C36 0.043(7) 0.061(8) 0.041(7) -0.001(7) 0.015(6) 0.013(8)
C37 0.053(9) 0.024(6) 0.053(7) -0.010(6) 0.020(7) -0.003(6)
C38 0.069(9) 0.038(7) 0.051(8) 0.000(6) 0.050(7) 0.005(6)
C39 0.051(8) 0.049(8) 0.037(7) -0.010(6) 0.032(6) -0.004(6)
C40 0.049(8) 0.047(8) 0.061(8) -0.001(6) 0.038(7) 0.008(6)
C41 0.110(13) 0.032(7) 0.041(8) -0.009(6) 0.045(9) -0.003(8)
C42 0.096(12) 0.036(8) 0.051(8) -0.014(6) 0.039(8) 0.003(7)
C43 0.059(9) 0.069(10) 0.104(12) -0.029(9) 0.057(9) -0.029(8)
C44 0.072(10) 0.047(8) 0.099(12) 0.013(8) 0.061(10) 0.002(7)
C45 0.088(12) 0.062(10) 0.124(14) 0.022(9) 0.084(11) 0.015(8)
C46 0.128(15) 0.057(9) 0.092(11) 0.017(8) 0.094(12) 0.024(9)
C47 0.082(11) 0.027(6) 0.038(7) 0.002(5) 0.036(8) 0.002(6)
C48 0.048(9) 0.048(8) 0.047(8) 0.011(6) 0.028(7) 0.000(6)
C49 0.109(14) 0.031(7) 0.070(10) -0.008(6) 0.071(10) -0.011(7)
C50 0.053(8) 0.024(6) 0.058(8) 0.001(5) 0.039(7) 0.003(5)
C51 0.059(9) 0.018(5) 0.040(7) 0.003(5) 0.023(7) 0.010(5)
C52 0.042(8) 0.027(6) 0.038(7) -0.002(5) 0.020(6) 0.013(5)
C53 0.044(8) 0.037(7) 0.041(7) 0.002(5) 0.021(7) 0.015(6)
C54 0.103(13) 0.036(7) 0.070(9) 0.015(7) 0.067(10) 0.022(7)
C55 0.054(8) 0.034(7) 0.037(7) -0.006(5) 0.020(6) -0.003(6)
C56 0.065(10) 0.016(5) 0.041(7) -0.004(5) 0.033(7) -0.006(5)
C57 0.071(10) 0.052(8) 0.046(8) 0.010(6) 0.032(8) -0.018(7)
C58 0.061(10) 0.038(7) 0.056(9) 0.014(6) 0.005(8) -0.003(7)
C59 0.043(8) 0.038(7) 0.061(9) -0.006(6) 0.017(7) 0.002(6)
C60 0.044(9) 0.041(8) 0.122(15) 0.027(9) 0.011(9) -0.013(7)
C61 0.063(9) 0.047(8) 0.050(8) -0.011(7) 0.011(7) -0.020(7)
C62 0.059(9) 0.034(7) 0.085(10) -0.018(7) 0.044(9) 0.001(6)
C63 0.086(12) 0.035(8) 0.105(13) 0.022(8) 0.054(11) 0.006(8)
C64 0.086(11) 0.033(7) 0.091(11) 0.020(7) 0.069(10) 0.018(7)
C65 0.061(10) 0.023(6) 0.090(12) 0.019(6) 0.055(10) 0.024(6)
C66 0.060(10) 0.076(11) 0.078(11) 0.052(9) 0.045(10) 0.031(8)
C67 0.103(15) 0.080(12) 0.057(10) 0.030(8) 0.052(11) 0.010(10)
C68 0.054(9) 0.062(9) 0.069(10) 0.043(8) 0.026(8) 0.024(7)
C69 0.052(9) 0.038(7) 0.079(10) 0.029(7) 0.041(9) 0.015(6)
C70 0.086(13) 0.024(7) 0.103(13) -0.002(7) 0.063(11) -0.003(7)
C71 0.16(2) 0.039(9) 0.128(16) 0.011(10) 0.119(17) 0.006(10)
C72 0.092(12) 0.046(8) 0.074(10) -0.015(7) 0.065(11) -0.007(8)
C73 0.108(13) 0.032(7) 0.073(10) 0.003(7) 0.068(10) 0.016(8)
C74 0.078(11) 0.036(7) 0.089(11) 0.020(7) 0.067(10) 0.030(7)
C75 0.049(10) 0.046(9) 0.146(17) 0.004(9) 0.058(12) -0.003(7)
C76 0.132(19) 0.046(10) 0.16(2) -0.033(11) 0.090(18) 0.006(11)
C77 0.16(2) 0.181(19) 0.104(13) -0.018(15) 0.003(13) 0.165(17)
C78 0.033(9) 0.184(19) 0.099(14) -0.011(12) 0.030(9) 0.025(10)
C79 0.054(10) 0.079(12) 0.084(12) -0.006(9) 0.034(9) 0.004(8)
C80 0.066(11) 0.074(11) 0.053(9) -0.004(8) 0.029(8) 0.006(8)
C81 0.074(10) 0.071(9) 0.045(8) 0.001(7) 0.044(8) 0.019(8)
C82 0.062(9) 0.047(8) 0.069(9) -0.004(7) 0.043(8) 0.018(7)
C83 0.091(14) 0.035(8) 0.048(9) 0.005(6) 0.024(9) 0.009(8)
C84 0.086(13) 0.046(8) 0.061(9) 0.014(7) 0.050(10) 0.010(8)
C85 0.101(13) 0.049(9) 0.063(10) 0.009(7) 0.036(10) 0.004(9)
C86 0.095(13) 0.047(9) 0.051(9) 0.005(7) 0.044(10) -0.009(8)
C87 0.093(13) 0.036(7) 0.060(10) -0.001(6) 0.051(10) -0.003(7)
C88 0.106(13) 0.041(7) 0.073(10) -0.003(7) 0.073(10) -0.019(8)
C89 0.089(12) 0.044(8) 0.059(9) -0.015(7) 0.046(9) -0.024(8)
C90 0.086(11) 0.047(8) 0.075(10) -0.037(7) 0.062(9) -0.041(7)
C91 0.065(10) 0.039(7) 0.056(9) 0.001(6) 0.046(8) -0.011(6)
C92 0.098(13) 0.019(6) 0.073(10) 0.004(6) 0.059(10) -0.003(7)
C93 0.113(14) 0.057(10) 0.096(13) 0.013(9) 0.084(12) 0.019(9)
C94 0.139(16) 0.069(11) 0.054(9) -0.003(8) 0.061(11) -0.038(11)
C95 0.084(12) 0.129(16) 0.053(9) 0.004(10) 0.053(9) 0.011(11)
C96 0.112(15) 0.081(12) 0.064(10) -0.017(8) 0.059(11) -0.015(10)
C97 0.074(11) 0.081(11) 0.076(10) -0.035(9) 0.054(9) -0.026(9)
C98 0.085(12) 0.036(7) 0.071(10) 0.002(7) 0.059(10) 0.008(7)
C99 0.076(10) 0.039(8) 0.090(11) 0.003(7) 0.059(10) 0.000(7)
C100 0.073(11) 0.069(10) 0.074(10) -0.026(8) 0.058(9) -0.031(8)
C101 0.055(9) 0.049(8) 0.059(9) 0.003(6) 0.037(8) -0.008(6)
C102 0.043(8) 0.054(8) 0.072(10) 0.021(7) 0.041(8) 0.011(6)
C103 0.076(11) 0.048(8) 0.069(9) 0.023(7) 0.051(9) 0.000(7)
C104 0.058(10) 0.045(7) 0.083(11) 0.006(7) 0.058(9) -0.003(6)
C105 0.053(9) 0.040(7) 0.069(9) 0.005(6) 0.040(8) -0.012(6)
C106 0.063(11) 0.020(6) 0.110(14) 0.017(7) 0.050(11) 0.001(6)
C107 0.057(11) 0.055(10) 0.097(14) 0.010(9) 0.032(11) -0.015(8)
C108 0.070(13) 0.031(8) 0.077(11) 0.003(7) 0.013(10) -0.018(7)
C109 0.067(11) 0.029(7) 0.065(10) 0.005(6) 0.019(9) -0.021(7)
C110 0.058(10) 0.028(7) 0.071(10) 0.004(6) 0.038(9) -0.010(6)
C111 0.066(11) 0.024(7) 0.19(2) 0.006(10) 0.076(13) 0.000(7)
C112 0.17(2) 0.075(13) 0.24(3) 0.018(15) 0.19(2) -0.006(13)
C113 0.121(17) 0.113(19) 0.14(2) 0.062(16) 0.097(16) 0.035(14)
C114 0.084(13) 0.069(12) 0.103(14) 0.013(9) 0.063(12) 0.016(9)
C115 0.106(14) 0.081(12) 0.060(10) 0.024(9) 0.056(10) 0.014(11)
C116 0.069(10) 0.071(10) 0.051(8) 0.006(7) 0.042(8) 0.008(8)
C117 0.067(9) 0.049(8) 0.057(8) 0.005(6) 0.041(8) -0.008(7)
C118 0.068(10) 0.076(10) 0.062(9) -0.033(8) 0.045(8) -0.023(8)
C119 0.16(2) 0.074(13) 0.080(13) -0.020(10) 0.098(15) -0.032(13)
C120 0.092(12) 0.070(10) 0.051(9) -0.009(7) 0.046(9) 0.000(9)
C121 0.121(17) 0.088(15) 0.133(19) -0.002(14) 0.068(16) 0.015(13)
C122 0.067(15) 0.21(3) 0.16(2) -0.13(2) 0.044(15) -0.050(16)
C123 0.22(3) 0.050(11) 0.119(14) 0.056(11) -0.131(19) -0.058(14)
C124 0.104(10) 0.047(8) 0.039(7) 0.022(6) 0.022(7) 0.041(8)
C125 0.12(3) 0.40(7) 0.11(3) -0.04(3) 0.05(3) -0.09(4)
C126 0.06(2) 0.39(8) 0.31(7) -0.23(7) 0.02(3) 0.00(3)
C127 0.085(15) 0.15(2) 0.18(2) -0.041(18) 0.080(17) 0.012(14)
C128 0.12(2) 0.15(2) 0.12(2) 0.036(16) 0.097(18) 0.051(17)
C129 0.41(6) 0.39(7) 0.19(3) 0.17(4) 0.25(4) 0.34(6)
C130 0.78(14) 0.08(2) 0.78(14) -0.03(5) 0.74(14) -0.05(5)
C131 0.33(5) 0.054(13) 0.15(2) 0.037(14) 0.14(3) 0.01(2)
C132 0.089(16) 0.16(3) 0.18(3) -0.02(2) 0.096(18) -0.007(17)
C135 0.093(11) 0.036(7) 0.053(8) -0.017(6) 0.054(8) -0.017(7)
N1 0.031(7) 0.042(6) 0.057(7) -0.006(5) 0.032(7) -0.005(4)
N2 0.051(6) 0.032(5) 0.045(6) 0.007(4) 0.033(5) 0.006(4)
N3 0.073(8) 0.030(5) 0.060(7) -0.005(5) 0.048(6) -0.010(5)
N4 0.079(9) 0.039(6) 0.044(7) -0.010(5) 0.042(7) 0.002(6)
N5 0.069(8) 0.021(5) 0.067(8) -0.002(5) 0.051(8) 0.003(5)
N6 0.038(6) 0.043(6) 0.030(6) -0.002(4) 0.006(5) 0.006(5)
N7 0.079(8) 0.027(5) 0.036(6) -0.001(4) 0.017(6) 0.003(5)
N8 0.058(7) 0.042(6) 0.046(7) -0.001(5) 0.036(6) -0.006(5)
N9 0.046(8) 0.035(5) 0.061(8) 0.015(5) 0.031(6) 0.012(5)
N10 0.072(9) 0.028(6) 0.067(7) 0.005(5) 0.057(7) 0.001(5)
N11 0.082(9) 0.048(7) 0.040(6) -0.011(5) 0.041(7) -0.006(6)
N12 0.102(10) 0.026(6) 0.055(7) 0.006(5) 0.049(8) 0.011(5)
N13 0.173(19) 0.068(12) 0.080(12) 0.003(9) 0.055(13) -0.006(11)
N14 0.090(14) 0.17(2) 0.147(19) 0.012(17) 0.054(14) -0.018(14)
N15 0.103(10) 0.107(15) 0.17(2) 0.067(13) -0.072(13) 0.004(11)
N16 0.13(3) 0.28(5) 0.47(7) -0.28(5) 0.17(4) -0.06(3)
N17 0.118(15) 0.088(12) 0.081(11) -0.008(9) 0.059(12) -0.039(11)
N18 0.103(13) 0.158(19) 0.091(12) -0.023(11) 0.047(11) -0.069(13)
N19 0.26(3) 0.070(12) 0.125(16) 0.028(11) 0.11(2) -0.009(15)
O1 0.037(5) 0.032(4) 0.031(4) 0.003(3) 0.013(4) -0.008(3)
O2 0.051(6) 0.050(5) 0.041(5) -0.003(4) 0.016(4) -0.017(4)
O3 0.032(5) 0.041(5) 0.072(6) -0.001(4) 0.020(5) -0.002(4)
O4 0.057(6) 0.029(5) 0.082(6) 0.003(4) 0.043(5) 0.004(4)
O5 0.066(7) 0.054(6) 0.064(6) 0.021(4) 0.048(6) 0.020(5)
O6 0.065(7) 0.047(6) 0.125(10) 0.014(6) 0.064(8) 0.011(5)
O7 0.132(12) 0.111(11) 0.105(10) 0.000(8) 0.035(8) 0.056(9)
O8 0.044(6) 0.053(6) 0.078(7) -0.021(5) 0.016(5) 0.008(4)
O9 0.049(5) 0.063(6) 0.040(5) 0.000(4) 0.026(4) 0.020(4)
O10 0.060(6) 0.044(5) 0.037(5) -0.009(4) 0.025(4) 0.001(4)
O11 0.099(8) 0.061(6) 0.054(6) 0.013(5) 0.057(6) 0.000(5)
O12 0.108(8) 0.050(6) 0.043(5) 0.002(4) 0.043(6) -0.006(5)
O13 0.091(8) 0.079(7) 0.075(7) -0.016(6) 0.065(7) -0.012(6)
O14 0.074(7) 0.097(9) 0.066(6) -0.018(6) 0.052(6) -0.021(6)
O15 0.059(7) 0.067(7) 0.075(7) -0.007(5) 0.048(6) -0.011(5)
O16 0.062(7) 0.055(6) 0.121(9) 0.006(6) 0.066(7) -0.006(5)
O17 0.123(10) 0.045(7) 0.151(12) -0.009(7) 0.106(10) -0.019(6)
O18 0.070(7) 0.061(6) 0.093(8) 0.023(6) 0.059(7) -0.001(5)
O19 0.063(6) 0.050(5) 0.049(5) -0.004(4) 0.038(5) -0.009(4)
O20 0.075(7) 0.053(6) 0.056(6) -0.007(4) 0.046(5) -0.012(5)
O22 0.15(2) 0.16(2) 0.55(7) -0.05(3) 0.07(3) 0.027(17)
O23 0.21(2) 0.79(8) 0.18(2) -0.06(3) 0.12(2) -0.32(4)
O26 0.39(6) 0.089(17) 0.51(6) 0.11(3) 0.02(5) 0.01(2)
O28 0.87(9) 0.31(4) 0.78(8) 0.42(5) 0.78(8) 0.39(5)
F1 0.101(7) 0.090(7) 0.090(7) 0.021(5) 0.069(6) -0.004(5)
F2 0.061(5) 0.082(6) 0.057(5) -0.022(4) 0.034(4) -0.014(4)
F3 0.085(7) 0.078(7) 0.157(11) -0.020(7) 0.077(8) 0.006(6)
F4 0.087(6) 0.110(7) 0.054(5) -0.016(5) 0.046(5) -0.016(5)
F5 0.082(7) 0.100(7) 0.074(6) -0.017(5) 0.049(5) -0.007(5)
F6 0.095(6) 0.056(5) 0.073(5) -0.014(4) 0.048(5) -0.003(4)
F7 0.103(8) 0.100(8) 0.137(9) 0.007(7) 0.088(8) 0.018(6)
F8 0.121(9) 0.117(9) 0.081(7) -0.005(6) 0.063(7) -0.045(7)
F9 0.255(18) 0.101(9) 0.063(7) -0.013(6) 0.053(9) -0.085(10)
F10 0.075(6) 0.061(6) 0.110(8) 0.015(5) 0.019(6) 0.008(5)
F11 0.106(7) 0.043(5) 0.127(8) 0.010(5) 0.079(7) -0.003(4)
F12 0.078(6) 0.104(7) 0.072(6) 0.012(5) 0.053(5) 0.023(5)
F13 0.105(8) 0.093(8) 0.126(9) -0.022(6) 0.081(7) -0.037(6)
F14 0.108(7) 0.057(5) 0.084(6) 0.006(4) 0.066(6) 0.004(5)
F15 0.113(7) 0.053(5) 0.096(7) -0.007(5) 0.072(6) -0.017(5)
F16 0.110(8) 0.115(9) 0.072(6) -0.025(6) 0.049(6) -0.008(6)
F17 0.103(7) 0.072(6) 0.109(7) -0.007(5) 0.074(6) 0.014(5)
F18 0.104(7) 0.070(6) 0.122(8) -0.033(5) 0.088(7) -0.018(5)
F19 0.24(2) 0.193(17) 0.220(19) -0.064(15) 0.204(18) -0.076(15)
F20 0.35(3) 0.172(15) 0.33(2) -0.147(16) 0.31(2) -0.109(16)
F21 0.095(9) 0.41(3) 0.096(9) 0.094(13) 0.074(8) 0.084(12)
F22 0.138(11) 0.33(2) 0.061(7) -0.024(9) 0.073(8) 0.002(11)
F23 0.267(19) 0.219(17) 0.087(8) 0.044(10) 0.117(11) 0.139(15)
F24 0.087(6) 0.086(6) 0.070(5) -0.037(4) 0.063(5) -0.021(5)
F25 0.116(8) 0.131(9) 0.054(6) -0.004(5) 0.054(6) -0.005(6)
F26 0.126(9) 0.071(6) 0.157(10) 0.012(6) 0.119(8) 0.024(5)
F27 0.179(11) 0.071(6) 0.096(7) 0.025(5) 0.086(8) 0.038(7)
F28 0.098(8) 0.170(13) 0.082(7) 0.028(8) 0.050(7) -0.015(8)
F29 0.083(7) 0.105(8) 0.076(6) 0.032(5) 0.046(5) 0.012(5)
F30 0.068(7) 0.252(16) 0.082(7) -0.047(9) 0.046(6) -0.004(8)
F31 0.118(9) 0.173(13) 0.145(11) 0.037(9) 0.093(9) 0.019(9)
F32 0.173(13) 0.193(15) 0.223(16) 0.088(13) 0.174(13) 0.104(12)
F33 0.084(9) 0.143(13) 0.177(14) -0.025(11) 0.016(9) -0.009(8)
F34 0.162(16) 0.42(4) 0.215(19) 0.17(2) 0.131(16) 0.122(19)
F35 0.105(10) 0.159(12) 0.111(10) 0.042(9) 0.053(8) 0.021(9)
F36 0.073(8) 0.28(2) 0.147(12) -0.074(13) 0.038(8) 0.015(10)
F37 0.096(6) 0.045(4) 0.082(6) -0.016(4) 0.063(5) -0.013(4)
F38 0.089(7) 0.149(10) 0.057(5) -0.001(6) 0.048(5) -0.005(7)
F39 0.132(9) 0.150(10) 0.057(5) -0.021(6) 0.063(6) -0.070(8)
F40 0.266(17) 0.086(8) 0.169(12) -0.021(8) 0.187(13) -0.024(9)
F41 0.201(12) 0.136(10) 0.087(7) -0.056(7) 0.106(9) -0.109(9)
F42 0.121(8) 0.074(6) 0.072(6) -0.027(5) 0.064(6) -0.054(5)
F43 0.130(11) 0.172(15) 0.134(11) -0.036(10) 0.070(9) -0.017(10)
F44 0.232(17) 0.149(13) 0.082(8) 0.043(8) 0.072(10) 0.072(12)
F45 0.131(11) 0.173(15) 0.151(12) 0.047(11) 0.072(10) 0.057(10)
F46 0.37(3) 0.119(12) 0.098(10) 0.031(9) 0.086(14) 0.112(15)
F47 0.143(12) 0.153(14) 0.119(10) 0.049(10) 0.012(9) -0.042(10)
F48 0.101(13) 0.32(3) 0.40(4) -0.13(3) 0.111(18) -0.066(15)
P1 0.073(3) 0.060(2) 0.056(2) -0.0145(18) 0.039(2) -0.009(2)
P2 0.079(3) 0.064(3) 0.065(3) 0.017(2) 0.031(2) -0.009(2)
P3 0.089(3) 0.053(2) 0.083(3) -0.020(2) 0.058(3) -0.014(2)
P4 0.083(3) 0.105(4) 0.038(2) 0.002(2) 0.037(2) 0.020(3)
P5 0.077(3) 0.076(3) 0.049(2) 0.0193(19) 0.043(2) 0.021(2)
P6 0.072(4) 0.137(6) 0.149(6) 0.031(5) 0.060(4) -0.003(4)
P7 0.110(4) 0.090(3) 0.071(3) -0.034(2) 0.075(3) -0.055(3)
P8 0.106(5) 0.099(4) 0.084(4) 0.001(3) 0.046(3) 0.012(3)
Pt1 0.0443(3) 0.0321(2) 0.0525(3) 0.0021(2) 0.0350(3) 0.0007(2)
Pt2 0.0812(4) 0.0362(3) 0.0474(3) -0.0022(2) 0.0411(3) 0.0084(3)

loop_
_atom_type_symbol
_atom_type_description
_atom_type_scat_dispersion_real
_atom_type_scat_dispersion_imag
_atom_type_scat_source
C C 0.0033 0.0016 'International Tables Vol C Tables 4.2.6.8 and 6.1.1.4'
H H 0.0000 0.0000 'International Tables Vol C Tables 4.2.6.8 and 6.1.1.4'
N N 0.0061 0.0033 'International Tables Vol C Tables 4.2.6.8 and 6.1.1.4'
O O 0.0106 0.0060 'International Tables Vol C Tables 4.2.6.8 and 6.1.1.4'
F F 0.0171 0.0103 'International Tables Vol C Tables 4.2.6.8 and 6.1.1.4'
P P 0.1023 0.0942 'International Tables Vol C Tables 4.2.6.8 and 6.1.1.4'
Pt Pt -1.7033 8.3905 'International Tables Vol C Tables 4.2.6.8 and 6.1.1.4'

loop_
_geom_angle_atom_site_label_1
_geom_angle_atom_site_label_2
_geom_angle_atom_site_label_3
_geom_angle
N1 C1 C2 118.9(11)
C3 C2 C1 119.6(11)
C2 C3 C4 116.3(11)
C2 C3 C8 120.4(10)
C4 C3 C8 123.0(10)
C5 C4 C3 120.8(11)
N1 C5 C4 121.9(11)
N2 C6 C7 121.5(11)
C7 C8 C9 117.1(10)
C7 C8 C3 121.3(10)
C9 C8 C3 121.4(9)
C8 C9 C10 123.4(11)
N2 C10 C9 117.8(12)
N2 C11 N3 108.7(10)
N3 C12 C13 121.8(11)
C12 C13 C135 118.0(12)
C16 C15 C135 119.8(11)
C15 C16 N3 120.6(12)
N4 C17 C18 125.0(12)
C17 C18 C19 117.6(11)
C20 C19 C18 118.7(11)
C20 C19 C135 120.0(11)
C18 C19 C135 121.3(11)
C21 C20 C19 119.6(11)
N4 C21 C20 119.8(12)
C23 C22 N5 122.9(12)
C22 C23 C24 120.3(16)
C25 C24 C23 114.8(16)
C25 C24 C29 123.8(12)
C23 C24 C29 121.3(16)
C26 C25 C24 119.9(12)
C25 C26 N5 124.2(14)
N6 C27 C28 119.8(12)
C29 C28 C27 120.2(14)
C28 C29 C30 118.9(14)
C28 C29 C24 121.6(13)
C30 C29 C24 119.6(12)
C31 C30 C29 119.4(13)
C30 C31 N6 121.1(13)
N6 C32 N7 112.5(11)
C34 C33 N7 119.7(13)
C33 C34 C35 120.3(13)
C36 C35 C34 115.7(12)
C36 C35 C40 123.3(11)
C34 C35 C40 120.7(11)
C37 C36 C35 121.9(13)
C36 C37 N7 122.3(13)
N8 C38 C39 121.5(11)
C38 C39 C40 122.0(11)
C39 C40 C41 116.2(11)
C39 C40 C35 124.4(12)
C41 C40 C35 119.3(12)
C42 C41 C40 122.0(13)
C41 C42 N8 119.5(12)
C44 C43 N10 106.4(11)
C43 C44 N9 105.8(12)
N12 C45 C46 104.6(12)
C45 C46 N11 105.6(13)
C48 C47 O1 126.2(11)
C48 C47 C56 122.5(14)
O1 C47 C56 111.3(11)
C47 C48 C49 118.7(13)
C48 C49 C50 123.5(13)
C49 C50 C51 117.9(12)
C52 C51 C56 117.7(12)
C52 C51 C50 121.6(12)
C56 C51 C50 120.7(11)
C53 C52 O10 123.6(10)
C53 C52 C51 122.8(12)
O10 C52 C51 113.7(11)
C52 C53 C54 120.0(12)
C53 C54 C55 118.9(13)
C56 C55 C54 120.1(13)
C55 C56 C51 120.6(11)
C55 C56 C47 122.7(13)
C51 C56 C47 116.6(12)
O1 C57 C58 109.2(12)
O2 C58 C57 111.0(11)
O2 C59 C60 105.8(12)
O3 C60 C59 114.6(13)
O3 C61 C62 108.7(11)
C61 C62 O4 109.2(12)
C64 C63 O4 113.6(12)
O5 C64 C63 109.4(12)
O5 C65 C74 116.3(13)
O5 C65 C66 124.4(12)
C74 C65 C66 119.4(15)
C67 C66 C65 120.0(14)
C68 C67 C66 120.8(14)
C67 C68 C69 121.8(14)
C70 C69 C74 119.1(14)
C70 C69 C68 122.9(15)
C74 C69 C68 117.9(13)
O6 C70 C69 115.2(15)
O6 C70 C71 124.9(16)
C69 C70 C71 119.8(17)
C72 C71 C70 118.5(16)
C73 C72 C71 121.0(16)
C72 C73 C74 121.8(17)
C73 C74 C65 120.4(16)
C73 C74 C69 119.7(14)
C65 C74 C69 119.8(14)
O6 C75 C76 104.4(17)
O7 C76 C75 105.1(15)
O7 C77 C78 115(2)
O8 C78 C77 104.6(14)
O8 C79 C80 106.4(12)
O9 C80 C79 111.4(13)
O9 C81 C82 107.1(10)
O10 C82 C81 114.6(11)
C84 C83 O11 127.4(14)
C84 C83 C92 120.4(16)
O11 C83 C92 112.1(15)
C83 C84 C85 121.8(16)
C84 C85 C86 118.6(18)
C87 C86 C85 124.4(17)
C86 C87 C88 126.9(14)
C86 C87 C92 120.2(14)
C88 C87 C92 112.9(15)
O20 C88 C89 125.0(13)
O20 C88 C87 111.7(14)
C89 C88 C87 122.9(13)
C88 C89 C90 118.1(14)
C91 C90 C89 122.9(15)
C90 C91 C92 121.4(13)
C91 C92 C87 121.5(13)
C91 C92 C83 124.0(14)
C87 C92 C83 114.5(15)
C94 C93 O11 114.5(16)
C93 C94 O12 113.5(13)
O12 C95 C96 110.5(14)
O13 C96 C95 111.7(14)
O13 C97 C98 106.5(12)
O14 C98 C97 111.3(13)
O14 C99 C100 112.8(12)
O15 C100 C99 109.8(13)
C102 C101 O15 127.6(13)
C102 C101 C110 118.5(13)
O15 C101 C110 113.8(13)
C101 C102 C103 123.4(14)
C104 C103 C102 121.6(15)
C103 C104 C105 120.8(13)
C106 C105 C110 120.0(14)
C106 C105 C104 122.3(14)
C110 C105 C104 117.7(12)
O16 C106 C105 115.3(15)
O16 C106 C107 127.0(15)
C105 C106 C107 117.7(17)
C106 C107 C108 122.5(16)
C109 C108 C107 119.6(16)
C108 C109 C110 120.1(17)
C109 C110 C105 119.7(14)
C109 C110 C101 122.3(14)
C105 C110 C101 117.9(13)
O16 C111 C112 105.7(17)
O17 C112 C111 113.4(14)
O17 C113 C114 112.5(16)
O18 C114 C113 109.3(15)
O18 C115 C116 110.4(14)
O19 C116 C115 107.8(11)
O19 C117 C118 110.2(12)
O20 C118 C117 114.8(12)
N13 C119 C120 176(2)
N14 C122 C121 178(4)
C123 C124 N15 130(3)
C126 C125 N16 50(6)
C125 C126 N16 103(7)
N17 C128 C127 168(3)
C130 C129 N18 70(8)
C129 C130 N18 78(8)
N19 C132 C131 178(3)
C13 C135 C19 119.5(11)
C13 C135 C15 118.8(11)
C19 C135 C15 121.6(10)
C5 N1 C1 122.4(11)
C5 N1 Pt1 122.1(9)
C1 N1 Pt1 115.5(9)
C6 N2 C10 119.9(11)
C6 N2 C11 120.5(10)
C10 N2 C11 119.6(10)
C12 N3 C16 120.6(10)
C12 N3 C11 121.4(10)
C16 N3 C11 118.0(10)
C17 N4 C21 119.1(11)
C17 N4 Pt2 122.8(9)
C21 N4 Pt2 118.0(9)
C22 N5 C26 117.3(12)
C22 N5 Pt2 119.6(10)
C26 N5 Pt2 122.4(11)
C27 N6 C32 119.5(11)
C27 N6 C31 120.4(12)
C32 N6 C31 119.9(11)
C37 N7 C33 119.9(11)
C37 N7 C32 122.0(10)
C33 N7 C32 117.7(11)
C38 N8 C42 118.7(10)
C38 N8 Pt1 123.2(8)
C42 N8 Pt1 118.0(8)
C44 N9 Pt1 110.5(8)
C43 N10 Pt1 109.1(8)
C46 N11 Pt2 110.1(9)
C45 N12 Pt2 111.7(9)
C126 N16 C125 28(3)
C130 N18 C129 31.9(13)
C47 O1 C57 115.7(9)
C59 O2 C58 111.5(10)
C61 O3 C60 116.0(13)
C62 O4 C63 114.3(11)
C65 O5 C64 120.2(11)
C70 O6 C75 114.2(14)
C77 O7 C76 105.7(18)
C79 O8 C78 106.0(12)
C80 O9 C81 106.9(10)
C52 O10 C82 119.3(9)
C83 O11 C93 119.4(13)
C95 O12 C94 114.7(12)
C97 O13 C96 114.6(12)
C98 O14 C99 121.1(11)
C101 O15 C100 115.4(11)
C106 O16 C111 121.1(14)
C112 O17 C113 117.7(16)
C114 O18 C115 111.6(14)
C117 O19 C116 113.6(10)
C88 O20 C118 119.1(12)
F5 P1 F2 178.9(6)
F5 P1 F6 90.5(5)
F2 P1 F6 89.6(5)
F5 P1 F1 90.4(5)
F2 P1 F1 88.5(5)
F6 P1 F1 88.9(5)
F5 P1 F3 89.4(6)
F2 P1 F3 90.5(5)
F6 P1 F3 179.8(6)
F1 P1 F3 90.9(6)
F5 P1 F4 91.2(5)
F2 P1 F4 89.9(5)
F6 P1 F4 88.8(5)
F1 P1 F4 177.2(6)
F3 P1 F4 91.4(6)
F10 P2 F11 92.0(6)
F10 P2 F12 94.6(6)
F11 P2 F12 89.5(6)
F10 P2 F8 92.5(6)
F11 P2 F8 175.1(7)
F12 P2 F8 92.2(6)
F10 P2 F9 88.3(8)
F11 P2 F9 87.9(7)
F12 P2 F9 176.2(7)
F8 P2 F9 90.1(7)
F10 P2 F7 175.4(7)
F11 P2 F7 89.5(6)
F12 P2 F7 89.7(6)
F8 P2 F7 85.9(7)
F9 P2 F7 87.5(9)
F13 P3 F16 94.7(6)
F13 P3 F18 91.3(6)
F16 P3 F18 91.8(6)
F13 P3 F17 88.6(6)
F16 P3 F17 90.8(6)
F18 P3 F17 177.4(6)
F13 P3 F15 175.1(6)
F16 P3 F15 90.0(6)
F18 P3 F15 89.7(5)
F17 P3 F15 90.1(5)
F13 P3 F14 87.2(6)
F16 P3 F14 177.7(6)
F18 P3 F14 89.3(6)
F17 P3 F14 88.1(5)
F15 P3 F14 88.0(5)
F20 P4 F21 103.8(14)
F20 P4 F23 94.0(13)
F21 P4 F23 162.1(13)
F20 P4 F22 85.0(9)
F21 P4 F22 89.9(7)
F23 P4 F22 89.5(8)
F20 P4 F24 93.9(7)
F21 P4 F24 88.9(6)
F23 P4 F24 92.1(7)
F22 P4 F24 178.2(8)
F20 P4 F19 175.0(14)
F21 P4 F19 81.0(11)
F23 P4 F19 81.2(11)
F22 P4 F19 93.8(9)
F24 P4 F19 87.4(6)
F30 P5 F28 89.2(6)
F30 P5 F27 92.4(8)
F28 P5 F27 88.1(7)
F30 P5 F25 91.7(6)
F28 P5 F25 178.9(8)
F27 P5 F25 92.5(6)
F30 P5 F29 91.1(7)
F28 P5 F29 90.5(6)
F27 P5 F29 176.1(7)
F25 P5 F29 88.8(6)
F30 P5 F26 177.8(7)
F28 P5 F26 92.9(7)
F27 P5 F26 88.2(6)
F25 P5 F26 86.2(6)
F29 P5 F26 88.3(5)
F36 P6 F34 86.6(13)
F36 P6 F32 84.2(11)
F34 P6 F32 86.6(10)
F36 P6 F35 93.6(9)
F34 P6 F35 96.6(10)
F32 P6 F35 176.0(8)
F36 P6 F33 175.0(12)
F34 P6 F33 97.4(13)
F32 P6 F33 93.1(10)
F35 P6 F33 88.8(9)
F36 P6 F31 87.5(9)
F34 P6 F31 173.8(14)
F32 P6 F31 90.9(7)
F35 P6 F31 85.6(8)
F33 P6 F31 88.4(10)
F40 P7 F41 93.0(7)
F40 P7 F37 93.8(7)
F41 P7 F37 91.8(5)
F40 P7 F38 175.5(7)
F41 P7 F38 90.5(7)
F37 P7 F38 88.9(5)
F40 P7 F42 89.0(6)
F41 P7 F42 178.0(8)
F37 P7 F42 88.1(5)
F38 P7 F42 87.4(6)
F40 P7 F39 88.4(7)
F41 P7 F39 89.8(6)
F37 P7 F39 177.2(7)
F38 P7 F39 88.8(6)
F42 P7 F39 90.2(5)
F44 P8 F47 172.7(11)
F44 P8 F48 89.7(15)
F47 P8 F48 94.9(16)
F44 P8 F43 89.9(10)
F47 P8 F43 96.0(10)
F48 P8 F43 87.1(11)
F44 P8 F46 87.5(9)
F47 P8 F46 86.5(10)
F48 P8 F46 94.8(14)
F43 P8 F46 176.7(12)
F44 P8 F45 91.4(10)
F47 P8 F45 84.6(9)
F48 P8 F45 174.7(12)
F43 P8 F45 87.7(9)
F46 P8 F45 90.4(11)
N9 Pt1 N10 83.0(4)
N9 Pt1 N8 174.9(5)
N10 Pt1 N8 92.0(4)
N9 Pt1 N1 94.7(4)
N10 Pt1 N1 177.3(4)
N8 Pt1 N1 90.4(4)
N4 Pt2 N11 176.1(4)
N4 Pt2 N5 87.9(4)
N11 Pt2 N5 95.7(4)
N4 Pt2 N12 94.2(4)
N11 Pt2 N12 82.1(4)
N5 Pt2 N12 176.9(5)
C8 C7 C6 120.0(11)

loop_
_geom_bond_atom_site_label_1
_geom_bond_atom_site_label_2
_geom_bond_distance
C1 N1 1.361(15)
C1 C2 1.406(16)
C2 C3 1.377(16)
C3 C4 1.435(16)
C3 C8 1.460(16)
C4 C5 1.332(16)
C5 N1 1.274(15)
C6 N2 1.311(16)
C6 C7 1.410(18)
C8 C7 1.332(15)
C8 C9 1.363(16)
C9 C10 1.379(17)
C10 N2 1.362(14)
C11 N2 1.455(15)
C11 N3 1.461(15)
C12 N3 1.369(15)
C12 C13 1.389(17)
C13 C135 1.424(16)
C15 C16 1.357(18)
C15 C135 1.439(18)
C16 N3 1.377(15)
C17 N4 1.305(16)
C17 C18 1.358(17)
C18 C19 1.408(17)
C19 C20 1.389(18)
C19 C135 1.444(16)
C20 C21 1.398(18)
C21 N4 1.373(16)
C22 C23 1.36(2)
C22 N5 1.319(19)
C23 C24 1.448(18)
C24 C25 1.41(2)
C24 C29 1.47(2)
C25 C26 1.33(2)
C26 N5 1.370(17)
C27 N6 1.302(17)
C27 C28 1.41(2)
C28 C29 1.364(18)
C29 C30 1.40(2)
C30 C31 1.32(2)
C31 N6 1.40(2)
C32 N6 1.395(17)
C32 N7 1.533(17)
C33 C34 1.361(19)
C33 N7 1.368(17)
C34 C35 1.425(19)
C35 C36 1.394(17)
C35 C40 1.452(17)
C36 C37 1.308(17)
C37 N7 1.334(16)
C38 N8 1.330(15)
C38 C39 1.359(16)
C39 C40 1.367(18)
C40 C41 1.396(18)
C41 C42 1.347(18)
C42 N8 1.400(17)
C43 C44 1.49(2)
C43 N10 1.523(17)
C44 N9 1.512(18)
C45 N12 1.508(17)
C45 C46 1.52(2)
C46 N11 1.51(2)
C47 C48 1.344(17)
C47 O1 1.396(17)
C47 C56 1.478(17)
C48 C49 1.39(2)
C49 C50 1.402(19)
C50 C51 1.427(17)
C51 C52 1.406(16)
C51 C56 1.418(18)
C52 C53 1.356(17)
C52 O10 1.394(15)
C53 C54 1.40(2)
C54 C55 1.432(18)
C55 C56 1.379(18)
C57 O1 1.446(14)
C57 C58 1.45(2)
C58 O2 1.453(15)
C59 O2 1.420(14)
C59 C60 1.50(2)
C60 O3 1.430(16)
C61 O3 1.400(17)
C61 C62 1.440(19)
C62 O4 1.435(17)
C63 C64 1.45(2)
C63 O4 1.437(16)
C64 O5 1.438(16)
C65 O5 1.353(17)
C65 C74 1.415(19)
C65 C66 1.44(2)
C66 C67 1.36(2)
C67 C68 1.37(2)
C68 C69 1.43(2)
C69 C70 1.41(2)
C69 C74 1.41(2)
C70 O6 1.348(19)
C70 C71 1.43(2)
C71 C72 1.39(2)
C72 C73 1.36(2)
C73 C74 1.38(2)
C75 O6 1.408(18)
C75 C76 1.53(3)
C76 O7 1.42(2)
C77 O7 1.20(2)
C77 C78 1.63(3)
C78 O8 1.462(19)
C79 O8 1.477(19)
C79 C80 1.55(2)
C80 O9 1.404(17)
C81 O9 1.418(15)
C81 C82 1.518(19)
C82 O10 1.414(16)
C83 C84 1.36(2)
C83 O11 1.37(2)
C83 C92 1.50(2)
C84 C85 1.41(2)
C85 C86 1.38(2)
C86 C87 1.33(2)
C87 C88 1.46(2)
C87 C92 1.49(2)
C88 O20 1.374(16)
C88 C89 1.40(2)
C89 C90 1.373(19)
C90 C91 1.349(18)
C91 C92 1.36(2)
C93 C94 1.28(2)
C93 O11 1.437(19)
C94 O12 1.51(2)
C95 O12 1.371(19)
C95 C96 1.51(2)
C96 O13 1.445(19)
C97 O13 1.394(17)
C97 C98 1.51(2)
C98 O14 1.354(17)
C99 O14 1.393(17)
C99 C100 1.50(2)
C100 O15 1.444(18)
C101 C102 1.313(18)
C101 O15 1.366(17)
C101 C110 1.48(2)
C102 C103 1.382(19)
C103 C104 1.308(19)
C104 C105 1.44(2)
C105 C106 1.36(2)
C105 C110 1.428(19)
C106 O16 1.360(19)
C106 C107 1.39(2)
C107 C108 1.40(2)
C108 C109 1.33(2)
C109 C110 1.403(19)
C111 O16 1.462(18)
C111 C112 1.45(3)
C112 O17 1.37(2)
C113 O17 1.42(2)
C113 C114 1.43(3)
C114 O18 1.321(19)
C115 O18 1.34(2)
C115 C116 1.49(2)
C116 O19 1.430(15)
C117 O19 1.416(15)
C117 C118 1.50(2)
C118 O20 1.379(15)
C119 N13 1.15(3)
C119 C120 1.51(3)
C121 C122 1.39(3)
C122 N14 1.16(3)
C123 C124 1.27(3)
C124 N15 1.41(3)
C125 C126 0.91(6)
C125 N16 1.93(8)
C126 N16 1.51(10)
C127 C128 1.44(3)
C128 N17 1.04(2)
C129 C130 1.04(5)
C129 N18 1.93(8)
C130 N18 1.85(10)
C131 C132 1.73(4)
C132 N19 1.02(3)
N1 Pt1 2.063(10)
N4 Pt2 2.013(11)
N5 Pt2 2.016(11)
N8 Pt1 2.024(10)
N9 Pt1 2.020(10)
N10 Pt1 2.026(12)
N11 Pt2 2.008(11)
N12 Pt2 2.038(13)
F1 P1 1.604(9)
F2 P1 1.585(9)
F3 P1 1.608(11)
F4 P1 1.616(9)
F5 P1 1.569(10)
F6 P1 1.603(9)
F7 P2 1.609(11)
F8 P2 1.580(10)
F9 P2 1.582(12)
F10 P2 1.555(11)
F11 P2 1.571(10)
F12 P2 1.579(10)
F13 P3 1.555(10)
F14 P3 1.642(10)
F15 P3 1.634(10)
F16 P3 1.579(11)
F17 P3 1.596(9)
F18 P3 1.590(10)
F19 P4 1.589(18)
F20 P4 1.439(15)
F21 P4 1.513(13)
F22 P4 1.558(13)
F23 P4 1.548(14)
F24 P4 1.585(9)
F25 P5 1.588(11)
F26 P5 1.618(10)
F27 P5 1.581(10)
F28 P5 1.578(13)
F29 P5 1.590(10)
F30 P5 1.561(11)
F31 P6 1.658(14)
F32 P6 1.602(15)
F33 P6 1.620(15)
F34 P6 1.577(19)
F35 P6 1.617(15)
F36 P6 1.568(16)
F37 P7 1.587(10)
F38 P7 1.606(12)
F39 P7 1.629(11)
F40 P7 1.549(13)
F41 P7 1.569(10)
F42 P7 1.609(9)
F43 P8 1.552(15)
F44 P8 1.467(15)
F45 P8 1.653(15)
F46 P8 1.562(17)
F47 P8 1.507(14)
F48 P8 1.51(2)

loop_
_geom_torsion_atom_site_label_1
_geom_torsion_atom_site_label_2
_geom_torsion_atom_site_label_3
_geom_torsion_atom_site_label_4
_geom_torsion
N1 C1 C2 C3 2.5(16)
C1 C2 C3 C4 -1.3(15)
C1 C2 C3 C8 -175.3(9)
C2 C3 C4 C5 1.6(15)
C8 C3 C4 C5 175.4(9)
C3 C4 C5 N1 -3.2(17)
C2 C3 C8 C7 -18.3(14)
C4 C3 C8 C7 168.2(10)
C2 C3 C8 C9 156.6(10)
C4 C3 C8 C9 -16.9(14)
C7 C8 C9 C10 -3.0(16)
C3 C8 C9 C10 -178.1(10)
C8 C9 C10 N2 2.3(17)
N3 C12 C13 C135 0(2)
C135 C15 C16 N3 -8(2)
N4 C17 C18 C19 6(2)
C17 C18 C19 C20 -3.4(19)
C17 C18 C19 C135 -179.8(13)
C18 C19 C20 C21 0.4(19)
C135 C19 C20 C21 176.8(13)
C19 C20 C21 N4 1(2)
N5 C22 C23 C24 0(2)
C22 C23 C24 C25 -0.1(18)
C22 C23 C24 C29 -177.0(12)
C23 C24 C25 C26 -4.3(18)
C29 C24 C25 C26 172.5(11)
C24 C25 C26 N5 9(2)
N6 C27 C28 C29 0.1(17)
C27 C28 C29 C30 0.0(17)
C27 C28 C29 C24 -179.1(10)
C25 C24 C29 C28 -21.2(17)
C23 C24 C29 C28 155.3(12)
C25 C24 C29 C30 159.7(12)
C23 C24 C29 C30 -23.8(16)
C28 C29 C30 C31 -3.6(18)
C24 C29 C30 C31 175.5(11)
C29 C30 C31 N6 7.0(19)
N7 C33 C34 C35 3(2)
C33 C34 C35 C36 -1(2)
C33 C34 C35 C40 172.2(13)
C34 C35 C36 C37 -3(2)
C40 C35 C36 C37 -175.9(14)
C35 C36 C37 N7 5(2)
N8 C38 C39 C40 0(2)
C38 C39 C40 C41 0.2(19)
C38 C39 C40 C35 -176.5(12)
C36 C35 C40 C39 -164.9(13)
C34 C35 C40 C39 22(2)
C36 C35 C40 C41 19(2)
C34 C35 C40 C41 -154.3(14)
C39 C40 C41 C42 -2(2)
C35 C40 C41 C42 175.0(15)
C40 C41 C42 N8 4(2)
N10 C43 C44 N9 54.0(15)
N12 C45 C46 N11 -53.7(16)
O1 C47 C48 C49 180.0(11)
C56 C47 C48 C49 -0.3(18)
C47 C48 C49 C50 -0.1(19)
C48 C49 C50 C51 0.1(17)
C49 C50 C51 C52 178.5(10)
C49 C50 C51 C56 0.1(15)
C56 C51 C52 C53 -1.6(16)
C50 C51 C52 C53 180.0(11)
C56 C51 C52 O10 177.2(9)
C50 C51 C52 O10 -1.2(14)
O10 C52 C53 C54 -179.2(10)
C51 C52 C53 C54 -0.5(17)
C52 C53 C54 C55 1.1(17)
C53 C54 C55 C56 0.6(17)
C54 C55 C56 C51 -2.7(16)
C54 C55 C56 C47 179.5(10)
C52 C51 C56 C55 3.2(15)
C50 C51 C56 C55 -178.3(10)
C52 C51 C56 C47 -178.9(10)
C50 C51 C56 C47 -0.4(15)
C48 C47 C56 C55 178.4(11)
O1 C47 C56 C55 -1.8(15)
C48 C47 C56 C51 0.5(16)
O1 C47 C56 C51 -179.7(9)
O1 C57 C58 O2 -65.0(15)
O2 C59 C60 O3 -69.8(18)
O3 C61 C62 O4 59.9(14)
O4 C63 C64 O5 -77.5(15)
O5 C65 C66 C67 -178.6(14)
C74 C65 C66 C67 2(2)
C65 C66 C67 C68 -5(2)
C66 C67 C68 C69 6(2)
C67 C68 C69 C70 176.3(14)
C67 C68 C69 C74 -4(2)
C74 C69 C70 O6 -179.5(11)
C68 C69 C70 O6 0.3(19)
C74 C69 C70 C71 0.7(19)
C68 C69 C70 C71 -179.6(13)
O6 C70 C71 C72 -177.5(13)
C69 C70 C71 C72 2(2)
C70 C71 C72 C73 -3(2)
C71 C72 C73 C74 0(2)
C72 C73 C74 C65 178.9(12)
C72 C73 C74 C69 3.0(19)
O5 C65 C74 C73 4.4(17)
C66 C65 C74 C73 -175.7(12)
O5 C65 C74 C69 -179.6(11)
C66 C65 C74 C69 0.2(18)
C70 C69 C74 C73 -3.3(18)
C68 C69 C74 C73 176.9(12)
C70 C69 C74 C65 -179.3(11)
C68 C69 C74 C65 0.9(18)
O6 C75 C76 O7 -73.9(19)
O7 C77 C78 O8 55(3)
O8 C79 C80 O9 -68.4(17)
O9 C81 C82 O10 66.6(16)
O11 C83 C84 C85 177.5(13)
C92 C83 C84 C85 2(2)
C83 C84 C85 C86 1(2)
C84 C85 C86 C87 -4(2)
C85 C86 C87 C88 -179.5(14)
C85 C86 C87 C92 4(2)
C86 C87 C88 O20 5(2)
C92 C87 C88 O20 -178.4(10)
C86 C87 C88 C89 177.5(14)
C92 C87 C88 C89 -5.7(18)
O20 C88 C89 C90 177.4(12)
C87 C88 C89 C90 5.7(19)
C88 C89 C90 C91 -0.1(19)
C89 C90 C91 C92 -5(2)
C90 C91 C92 C87 4.7(19)
C90 C91 C92 C83 -177.2(12)
C86 C87 C92 C91 177.5(13)
C88 C87 C92 C91 0.5(17)
C86 C87 C92 C83 -0.7(18)
C88 C87 C92 C83 -177.7(11)
C84 C83 C92 C91 179.5(13)
O11 C83 C92 C91 3.6(18)
C84 C83 C92 C87 -2.3(18)
O11 C83 C92 C87 -178.2(10)
O11 C93 C94 O12 71.7(18)
O12 C95 C96 O13 78.6(17)
O13 C97 C98 O14 -66.1(15)
O14 C99 C100 O15 72.0(15)
O15 C101 C102 C103 178.4(13)
C110 C101 C102 C103 2(2)
C101 C102 C103 C104 0(2)
C102 C103 C104 C105 -2(2)
C103 C104 C105 C106 -178.8(12)
C103 C104 C105 C110 1.5(18)
C110 C105 C106 O16 -178.8(11)
C104 C105 C106 O16 1.6(17)
C110 C105 C106 C107 0.9(18)
C104 C105 C106 C107 -178.8(12)
O16 C106 C107 C108 174.8(13)
C105 C106 C107 C108 -5(2)
C106 C107 C108 C109 3(2)
C107 C108 C109 C110 3(2)
C108 C109 C110 C105 -6.8(19)
C108 C109 C110 C101 177.6(12)
C106 C105 C110 C109 4.8(18)
C104 C105 C110 C109 -175.6(11)
C106 C105 C110 C101 -179.4(11)
C104 C105 C110 C101 0.3(17)
C102 C101 C110 C109 173.8(12)
O15 C101 C110 C109 -3.1(17)
C102 C101 C110 C105 -1.9(18)
O15 C101 C110 C105 -178.9(11)
O16 C111 C112 O17 67(2)
O17 C113 C114 O18 -68(2)
O18 C115 C116 O19 75.8(15)
O19 C117 C118 O20 -64.2(15)
C12 C13 C135 C19 -176.8(13)
C12 C13 C135 C15 0(2)
C20 C19 C135 C13 33(2)
C18 C19 C135 C13 -150.3(14)
C20 C19 C135 C15 -143.1(14)
C18 C19 C135 C15 33(2)
C16 C15 C135 C13 4(2)
C16 C15 C135 C19 -179.3(14)
C4 C5 N1 C1 4.4(17)
C4 C5 N1 Pt1 -174.2(8)
C2 C1 N1 C5 -4.1(16)
C2 C1 N1 Pt1 174.7(8)
C7 C6 N2 C10 5.2(17)
C7 C6 N2 C11 -173.1(10)
C9 C10 N2 C6 -3.4(16)
C9 C10 N2 C11 175.0(10)
N3 C11 N2 C6 76.1(13)
N3 C11 N2 C10 -102.2(12)
C13 C12 N3 C16 -3(2)
C13 C12 N3 C11 177.7(12)
C15 C16 N3 C12 7(2)
C15 C16 N3 C11 -173.6(12)
N2 C11 N3 C12 -93.8(13)
N2 C11 N3 C16 86.9(14)
C18 C17 N4 C21 -5(2)
C18 C17 N4 Pt2 175.8(10)
C20 C21 N4 C17 1(2)
C20 C21 N4 Pt2 -179.3(10)
C23 C22 N5 C26 4.5(19)
C23 C22 N5 Pt2 175.0(10)
C25 C26 N5 C22 -9.4(19)
C25 C26 N5 Pt2 -179.6(10)
C28 C27 N6 C32 177.4(11)
C28 C27 N6 C31 3.2(17)
N7 C32 N6 C27 -93.6(13)
N7 C32 N6 C31 80.6(14)
C30 C31 N6 C27 -6.9(18)
C30 C31 N6 C32 178.9(12)
C36 C37 N7 C33 -3(2)
C36 C37 N7 C32 168.8(14)
C34 C33 N7 C37 -1(2)
C34 C33 N7 C32 -173.2(13)
N6 C32 N7 C37 -89.6(16)
N6 C32 N7 C33 82.8(15)
C39 C38 N8 C42 2.0(19)
C39 C38 N8 Pt1 -179.6(9)
C41 C42 N8 C38 -4(2)
C41 C42 N8 Pt1 177.9(12)
C43 C44 N9 Pt1 -41.3(13)
C44 C43 N10 Pt1 -43.1(15)
C45 C46 N11 Pt2 46.6(13)
C46 C45 N12 Pt2 38.3(16)
C48 C47 O1 C57 0.0(16)
C56 C47 O1 C57 -179.8(10)
C58 C57 O1 C47 -176.8(10)
C60 C59 O2 C58 -168.4(13)
C57 C58 O2 C59 -118.9(13)
C62 C61 O3 C60 -178.3(11)
C59 C60 O3 C61 -76.8(17)
C61 C62 O4 C63 163.7(12)
C64 C63 O4 C62 84.5(16)
C74 C65 O5 C64 171.0(10)
C66 C65 O5 C64 -8.8(18)
C63 C64 O5 C65 -171.2(11)
C69 C70 O6 C75 163.5(12)
C71 C70 O6 C75 -16.6(19)
C76 C75 O6 C70 -171.9(12)
C78 C77 O7 C76 172(2)
C75 C76 O7 C77 171(2)
C80 C79 O8 C78 -173.7(15)
C77 C78 O8 C79 162.7(17)
C79 C80 O9 C81 -172.6(13)
C82 C81 O9 C80 165.6(12)
C53 C52 O10 C82 -27.5(16)
C51 C52 O10 C82 153.7(10)
C81 C82 O10 C52 100.6(13)
C84 C83 O11 C93 0(2)
C92 C83 O11 C93 175.5(11)
C94 C93 O11 C83 173.7(14)
C96 C95 O12 C94 171.7(12)
C93 C94 O12 C95 94.1(17)
C98 C97 O13 C96 -170.1(13)
C95 C96 O13 C97 90.3(16)
C97 C98 O14 C99 -151.0(12)
C100 C99 O14 C98 -74.1(17)
C102 C101 O15 C100 7(2)
C110 C101 O15 C100 -176.7(11)
C99 C100 O15 C101 174.2(11)
C105 C106 O16 C111 -158.7(11)
C107 C106 O16 C111 21.7(19)
C112 C111 O16 C106 171.9(12)
C111 C112 O17 C113 -172.1(17)
C114 C113 O17 C112 175.6(17)
C113 C114 O18 C115 -154.2(15)
C116 C115 O18 C114 176.9(13)
C118 C117 O19 C116 -151.6(11)
C115 C116 O19 C117 157.5(12)
C89 C88 O20 C118 18.6(19)
C87 C88 O20 C118 -168.8(12)
C117 C118 O20 C88 -97.4(14)
C44 N9 Pt1 N10 13.9(9)
C44 N9 Pt1 N8 4(5)
C44 N9 Pt1 N1 -167.3(9)
C43 N10 Pt1 N9 15.9(9)
C43 N10 Pt1 N8 -165.0(10)
C43 N10 Pt1 N1 -11(12)
C38 N8 Pt1 N9 103(5)
C42 N8 Pt1 N9 -78(5)
C38 N8 Pt1 N10 93.4(11)
C42 N8 Pt1 N10 -88.2(11)
C38 N8 Pt1 N1 -85.4(11)
C42 N8 Pt1 N1 93.0(11)
C5 N1 Pt1 N9 -87.6(9)
C1 N1 Pt1 N9 93.6(8)
C5 N1 Pt1 N10 -60(11)
C1 N1 Pt1 N10 121(11)
C5 N1 Pt1 N8 93.2(9)
C1 N1 Pt1 N8 -85.6(8)
C17 N4 Pt2 N11 109(7)
C21 N4 Pt2 N11 -71(8)
C17 N4 Pt2 N5 -93.6(11)
C21 N4 Pt2 N5 86.9(10)
C17 N4 Pt2 N12 88.6(11)
C21 N4 Pt2 N12 -91.0(10)
C46 N11 Pt2 N4 -40(8)
C46 N11 Pt2 N5 162.0(9)
C46 N11 Pt2 N12 -20.1(9)
C22 N5 Pt2 N4 -83.4(10)
C26 N5 Pt2 N4 86.5(9)
C22 N5 Pt2 N11 95.1(10)
C26 N5 Pt2 N11 -94.9(9)
C22 N5 Pt2 N12 52(9)
C26 N5 Pt2 N12 -138(9)
C45 N12 Pt2 N4 167.8(11)
C45 N12 Pt2 N11 -10.9(11)
C45 N12 Pt2 N5 33(9)
C9 C8 C7 C6 4.6(15)
C3 C8 C7 C6 179.7(9)
N2 C6 C7 C8 -6.0(17)
